data_4119581
loop_
_publ_author_name
'Shucong Ma'
'Maarten M. J. Smulders'
'Yana R. Hristova'
'Jack K. Clegg'
'Tanya K. Ronson'
'Salvatore Zarra'
'Jonathan R. Nitschke'

_publ_section_title
;
 Chain-Reaction Anion Exchange between Metal-Organic Cages
;
_journal_name_full 'Journal of the American Chemical Society'
_journal_page_first 5678
_journal_page_last 5684
_journal_paper_doi 10.1021/ja311882h
_journal_volume 135
_journal_year 2013
_chemical_formula_moiety 'C192 H156 Fe4 N24 O12, 5.5(C2 H3 N), 8(Cl O4), 1.5(C6 H14 O)'
_chemical_formula_sum 'C212 H193.5 Cl8 Fe4 N29.5 O45.5'
_chemical_formula_weight 4389.46
_chemical_name_systematic
; 
 ? 
;
_space_group_IT_number 2
_symmetry_cell_setting triclinic
_symmetry_Int_Tables_number 2
_symmetry_space_group_name_Hall '-P 1'
_symmetry_space_group_name_H-M 'P -1'
_atom_sites_solution_hydrogens geom
_atom_sites_solution_primary direct
_atom_sites_solution_secondary difmap
_audit_creation_method SHELXL-97
_cell_angle_alpha 118.873(17)
_cell_angle_beta 109.64(4)
_cell_angle_gamma 93.55(3)
_cell_formula_units_Z 2
_cell_length_a 20.495(9)
_cell_length_b 25.670(12)
_cell_length_c 25.757(15)
_cell_measurement_reflns_used 22333
_cell_measurement_temperature 100(2)
_cell_measurement_theta_max 26.7
_cell_measurement_theta_min 1.0
_cell_volume 10755(11)
_computing_cell_refinement 'CELL_NOW (Bruker-Nonius, 2003), SAINT (Bruker-Nonius, 2003)'
_computing_data_collection
; 
Rigaku CrystalClear-SM Expert 2.0 r5 
;
_computing_data_reduction 'SAINT (Bruker-Nonius, 2003), XPREP (Bruker-Nonius, 2003)'
_computing_molecular_graphics
;ORTEP-3 (Farrugia, 1997)
WINGX-32 (Farrugia, 1999) 
;
_computing_publication_material 'enCIFer 1.1 (CCDC, 2005)'
_computing_structure_refinement 'SHELXH-97 (Sheldrick, 1997)'
_computing_structure_solution 'SUPERFLIP (Palatinus & Chapuis, 2007)'
_diffrn_ambient_temperature 100(2)
_diffrn_detector_area_resol_mean 28.5714
_diffrn_measured_fraction_theta_full 0.995
_diffrn_measured_fraction_theta_max 0.995
_diffrn_measurement_device_type
; 
Rigaku CrystalClear-SM Expert 2.0 r5 
;
_diffrn_measurement_method 'profile data from \w-scans'
_diffrn_radiation_monochromator 'silicon double crystal'
_diffrn_radiation_source 'Diamond beamline I19'
_diffrn_radiation_type synchrotron
_diffrn_radiation_wavelength 0.68890
_diffrn_reflns_av_R_equivalents 0.1827
_diffrn_reflns_av_sigmaI/netI 0.1185
_diffrn_reflns_limit_h_max 21
_diffrn_reflns_limit_h_min -22
_diffrn_reflns_limit_k_max 24
_diffrn_reflns_limit_k_min -28
_diffrn_reflns_limit_l_max 28
_diffrn_reflns_limit_l_min 0
_diffrn_reflns_number 30953
_diffrn_reflns_theta_full 22.50
_diffrn_reflns_theta_max 22.50
_diffrn_reflns_theta_min 2.89
_exptl_absorpt_coefficient_mu 0.446
_exptl_absorpt_correction_T_max 0.745532
_exptl_absorpt_correction_T_min 0.505585
_exptl_absorpt_correction_type multi-scan
_exptl_absorpt_process_details 'TWINABS (Sheldrick, 1999)'
_exptl_crystal_colour purple
_exptl_crystal_density_diffrn 1.355
_exptl_crystal_description blade
_exptl_crystal_F_000 4552
_exptl_crystal_size_max 0.15
_exptl_crystal_size_mid 0.02
_exptl_crystal_size_min 0.001
_refine_diff_density_max 1.692
_refine_diff_density_min -1.255
_refine_diff_density_rms 0.122
_refine_ls_extinction_method none
_refine_ls_goodness_of_fit_ref 1.029
_refine_ls_hydrogen_treatment constr
_refine_ls_matrix_type full
_refine_ls_number_parameters 2555
_refine_ls_number_reflns 30972
_refine_ls_number_restraints 81
_refine_ls_restrained_S_all 1.028
_refine_ls_R_factor_all 0.1577
_refine_ls_R_factor_gt 0.0915
_refine_ls_shift/su_max 0.001
_refine_ls_shift/su_mean 0.000
_refine_ls_structure_factor_coef Fsqd
_refine_ls_weighting_details 'calc w=1/[\s^2^(Fo^2^)+(0.1328P)^2^+35.5481P] where P=(Fo^2^+2Fc^2^)/3'
_refine_ls_weighting_scheme calc
_refine_ls_wR_factor_gt 0.2288
_refine_ls_wR_factor_ref 0.2801
_reflns_number_gt 18574
_reflns_number_total 30972
_reflns_threshold_expression >2sigma(I)
_cod_data_source_file ja311882h_si_002_2.cif
_cod_data_source_block twin5
_cod_original_cell_volume 10755(9)
_cod_original_sg_symbol_Hall '-p 1'
_cod_original_formula_sum 'C212 H193.50 Cl8 Fe4 N29.50 O45.50'
_cod_database_code 4119581

loop_
_symmetry_equiv_pos_as_xyz
'x, y, z'
'-x, -y, -z'

loop_
_atom_site_label
_atom_site_type_symbol
_atom_site_fract_x
_atom_site_fract_y
_atom_site_fract_z
_atom_site_U_iso_or_equiv
_atom_site_adp_type
_atom_site_occupancy
_atom_site_symmetry_multiplicity
_atom_site_calc_flag
_atom_site_refinement_flags
_atom_site_disorder_assembly
_atom_site_disorder_group
Fe1 Fe 0.21515(7) 0.87513(5) 0.51828(6) 0.0261(3) Uani 1 1 d . . .
Fe2 Fe 0.10886(7) 0.29351(5) 0.05237(6) 0.0264(3) Uani 1 1 d . . .
Fe3 Fe 0.42894(7) 0.75456(6) 0.04132(6) 0.0283(3) Uani 1 1 d . . .
Fe4 Fe 0.77820(7) 0.64313(6) 0.50348(6) 0.0304(3) Uani 1 1 d . . .
N1 N 0.1456(5) 0.9136(4) 0.4870(4) 0.0518(10) Uani 1 1 d . . .
N2 N 0.1520(5) 0.8008(4) 0.4328(4) 0.0518(10) Uani 1 1 d . . .
N3 N 0.1211(4) 0.3474(3) 0.1430(3) 0.0261(17) Uani 1 1 d . . .
N4 N 0.1160(4) 0.2334(3) 0.0785(3) 0.0289(17) Uani 1 1 d . . .
N5 N 0.2818(4) 0.9519(3) 0.6012(3) 0.0277(17) Uani 1 1 d . . .
N6 N 0.2829(4) 0.8974(3) 0.4877(3) 0.0292(17) Uani 1 1 d . . .
N7 N 0.3523(4) 0.7677(3) 0.0717(3) 0.0328(18) Uani 1 1 d . . .
N8 N 0.3469(4) 0.7248(3) -0.0421(3) 0.0253(16) Uani 1 1 d . . .
N9 N 0.1614(4) 0.8523(3) 0.5592(3) 0.0299(18) Uani 1 1 d . . .
N10 N 0.2769(4) 0.8287(3) 0.5466(3) 0.0249(16) Uani 1 1 d . . .
N11 N 0.7407(4) 0.7170(3) 0.5322(3) 0.0298(17) Uani 1 1 d . . .
N12 N 0.8659(4) 0.7068(3) 0.5335(3) 0.0307(18) Uani 1 1 d . . .
N13 N 0.0058(4) 0.2857(3) 0.0282(3) 0.0298(17) Uani 1 1 d . . .
N14 N 0.1006(4) 0.3601(3) 0.0341(3) 0.0274(17) Uani 1 1 d . . .
N15 N 0.4175(4) 0.6699(3) 0.0230(3) 0.0303(18) Uani 1 1 d . . .
N16 N 0.5018(4) 0.7318(3) 0.0061(3) 0.0278(17) Uani 1 1 d . . .
N17 N 0.1076(4) 0.2376(3) -0.0338(3) 0.0267(17) Uani 1 1 d . . .
N18 N 0.2136(4) 0.3110(3) 0.0789(3) 0.0267(17) Uani 1 1 d . . .
N19 N 0.6864(4) 0.5896(3) 0.4808(3) 0.0287(17) Uani 1 1 d . . .
N20 N 0.7976(4) 0.6582(3) 0.5904(3) 0.0301(18) Uani 1 1 d . . .
N21 N 0.4541(4) 0.8444(3) 0.0717(3) 0.0288(17) Uani 1 1 d . . .
N22 N 0.5032(4) 0.7867(3) 0.1306(4) 0.0330(9) Uani 1 1 d . . .
N23 N 0.7501(4) 0.6223(3) 0.4138(4) 0.0318(18) Uani 1 1 d . . .
N24 N 0.8203(4) 0.5734(3) 0.4723(4) 0.0331(18) Uani 1 1 d . . .
C1 C 0.1781(12) 1.2004(7) 0.6401(10) 0.142(8) Uiso 1 1 d D . .
H1A H 0.2174 1.2105 0.6809 0.213 Uiso 1 1 calc R . .
H1B H 0.1610 1.2370 0.6469 0.213 Uiso 1 1 calc R . .
H1C H 0.1957 1.1874 0.6059 0.213 Uiso 1 1 calc R . .
C2 C 0.0893(8) 1.0550(6) 0.5738(5) 0.075(4) Uani 1 1 d . . .
H2 H 0.0523 1.0654 0.5883 0.090 Uiso 1 1 calc R . .
C3 C 0.0902(6) 0.9936(5) 0.5395(5) 0.049(3) Uani 1 1 d . . .
H3 H 0.0528 0.9621 0.5298 0.059 Uiso 1 1 calc R . .
C4 C 0.1446(5) 0.9772(4) 0.5192(4) 0.031(2) Uani 1 1 d . . .
C5 C 0.1981(6) 1.0221(4) 0.5318(5) 0.048(3) Uani 1 1 d . . .
H5 H 0.2358 1.0123 0.5182 0.057 Uiso 1 1 calc R . .
C6 C 0.1943(8) 1.0853(5) 0.5668(6) 0.090(6) Uani 1 1 d D . .
H6 H 0.2297 1.1186 0.5770 0.108 Uiso 1 1 calc R . .
C7 C 0.1370(7) 1.0959(5) 0.5851(5) 0.0518(10) Uani 1 1 d D . .
C8 C 0.0915(6) 0.8752(5) 0.4318(5) 0.0518(10) Uani 1 1 d . . .
H8 H 0.0537 0.8886 0.4127 0.062 Uiso 1 1 calc R . .
C9 C 0.0914(6) 0.8110(5) 0.4006(5) 0.0518(10) Uani 1 1 d . . .
C10 C 0.0371(6) 0.7625(5) 0.3427(5) 0.0518(10) Uani 1 1 d . . .
H10 H -0.0048 0.7702 0.3206 0.062 Uiso 1 1 calc R . .
C11 C 0.0444(6) 0.7038(5) 0.3178(5) 0.0518(10) Uani 1 1 d . . .
H11 H 0.0066 0.6704 0.2792 0.062 Uiso 1 1 calc R . .
C12 C 0.1063(6) 0.6926(5) 0.3484(5) 0.0518(10) Uani 1 1 d . . .
C13 C 0.1581(5) 0.7431(4) 0.4066(4) 0.031(2) Uani 1 1 d . . .
H13 H 0.2004 0.7360 0.4290 0.038 Uiso 1 1 calc R . .
C14 C 0.1168(5) 0.6295(4) 0.3215(5) 0.038(2) Uani 1 1 d . . .
C15 C 0.0747(6) 0.5825(5) 0.2563(5) 0.045(3) Uani 1 1 d . . .
H15 H 0.0403 0.5919 0.2290 0.054 Uiso 1 1 calc R . .
C16 C 0.0813(6) 0.5236(5) 0.2305(5) 0.046(3) Uani 1 1 d . . .
H16 H 0.0516 0.4933 0.1860 0.055 Uiso 1 1 calc R . .
C17 C 0.1304(5) 0.5068(4) 0.2677(4) 0.034(2) Uani 1 1 d . . .
C18 C 0.1752(6) 0.5537(4) 0.3331(5) 0.039(2) Uani 1 1 d . . .
H18 H 0.2111 0.5445 0.3596 0.047 Uiso 1 1 calc R . .
C19 C 0.1670(6) 0.6134(4) 0.3589(5) 0.042(3) Uani 1 1 d . . .
H19 H 0.1967 0.6439 0.4034 0.051 Uiso 1 1 calc R . .
C20 C 0.1337(5) 0.4427(4) 0.2400(4) 0.034(2) Uani 1 1 d . . .
C21 C 0.1444(6) 0.4132(4) 0.2740(5) 0.042(3) Uani 1 1 d . . .
H21 H 0.1540 0.4357 0.3190 0.050 Uiso 1 1 calc R . .
C22 C 0.1410(6) 0.3504(4) 0.2419(5) 0.041(3) Uani 1 1 d . . .
H22 H 0.1468 0.3295 0.2644 0.050 Uiso 1 1 calc R . .
C23 C 0.1289(5) 0.3187(4) 0.1758(4) 0.035(2) Uani 1 1 d . . .
C24 C 0.1225(5) 0.4075(4) 0.1745(4) 0.030(2) Uani 1 1 d . . .
H24 H 0.1155 0.4273 0.1507 0.036 Uiso 1 1 calc R . .
C25 C 0.1282(5) 0.2550(4) 0.1392(4) 0.034(2) Uani 1 1 d . . .
H25 H 0.1360 0.2305 0.1578 0.041 Uiso 1 1 calc R . .
C26 C 0.1232(5) 0.1718(4) 0.0410(4) 0.030(2) Uani 1 1 d . . .
C27 C 0.1898(5) 0.1640(4) 0.0453(5) 0.038(2) Uani 1 1 d . . .
H27 H 0.2308 0.1987 0.0755 0.046 Uiso 1 1 calc R . .
C28 C 0.1991(5) 0.1079(4) 0.0075(5) 0.040(2) Uani 1 1 d . . .
H28 H 0.2461 0.1036 0.0120 0.048 Uiso 1 1 calc R . .
C29 C 0.1397(6) 0.0574(5) -0.0376(5) 0.048(3) Uani 1 1 d . . .
C30 C 0.0743(7) 0.0643(5) -0.0414(6) 0.067(4) Uani 1 1 d . . .
H30 H 0.0337 0.0294 -0.0721 0.080 Uiso 1 1 calc R . .
C31 C 0.0634(6) 0.1208(4) -0.0018(5) 0.052(3) Uani 1 1 d . . .
H31 H 0.0167 0.1242 -0.0042 0.062 Uiso 1 1 calc R . .
C33 C 0.2116(8) 1.1044(8) 0.8519(6) 0.088(5) Uani 1 1 d . . .
H33A H 0.1647 1.0916 0.8159 0.131 Uiso 1 1 calc R . .
H33B H 0.2416 1.1417 0.8611 0.131 Uiso 1 1 calc R . .
H33C H 0.2049 1.1131 0.8909 0.131 Uiso 1 1 calc R . .
C34 C 0.2560(6) 1.0344(5) 0.7767(4) 0.044(3) Uani 1 1 d . . .
C35 C 0.2858(6) 0.9851(4) 0.7603(5) 0.041(2) Uani 1 1 d . . .
H35 H 0.2995 0.9691 0.7875 0.049 Uiso 1 1 calc R . .
C36 C 0.2952(6) 0.9601(4) 0.7040(5) 0.041(3) Uani 1 1 d . . .
H36 H 0.3162 0.9265 0.6926 0.050 Uiso 1 1 calc R . .
C37 C 0.2751(5) 0.9819(4) 0.6626(4) 0.033(2) Uani 1 1 d . . .
C38 C 0.2442(6) 1.0303(4) 0.6797(4) 0.043(3) Uani 1 1 d . . .
H38 H 0.2288 1.0450 0.6513 0.052 Uiso 1 1 calc R . .
C39 C 0.2350(6) 1.0582(5) 0.7372(5) 0.048(3) Uani 1 1 d . . .
H39 H 0.2150 1.0924 0.7493 0.057 Uiso 1 1 calc R . .
C40 C 0.3384(5) 0.9722(4) 0.5999(4) 0.029(2) Uani 1 1 d . . .
H40 H 0.3766 1.0057 0.6382 0.035 Uiso 1 1 calc R . .
C41 C 0.3423(5) 0.9421(4) 0.5373(4) 0.031(2) Uani 1 1 d . . .
C42 C 0.4034(5) 0.9562(5) 0.5286(5) 0.041(2) Uani 1 1 d . . .
H42 H 0.4462 0.9857 0.5651 0.049 Uiso 1 1 calc R . .
C43 C 0.4006(5) 0.9265(4) 0.4661(4) 0.036(2) Uani 1 1 d . . .
H43 H 0.4416 0.9347 0.4590 0.043 Uiso 1 1 calc R . .
C44 C 0.3361(5) 0.8843(4) 0.4140(4) 0.030(2) Uani 1 1 d . . .
C45 C 0.2789(5) 0.8708(4) 0.4273(4) 0.027(2) Uani 1 1 d . . .
H45 H 0.2353 0.8416 0.3918 0.032 Uiso 1 1 calc R . .
C46 C 0.3261(5) 0.8567(4) 0.3440(4) 0.032(2) Uani 1 1 d . . .
C47 C 0.2745(5) 0.8031(4) 0.2927(5) 0.038(2) Uani 1 1 d . . .
H47 H 0.2449 0.7811 0.3012 0.046 Uiso 1 1 calc R . .
C48 C 0.2642(5) 0.7804(4) 0.2292(5) 0.036(2) Uani 1 1 d . . .
H48 H 0.2270 0.7439 0.1946 0.043 Uiso 1 1 calc R . .
C49 C 0.3077(5) 0.8102(5) 0.2156(5) 0.037(2) Uani 1 1 d . . .
C50 C 0.3613(6) 0.8643(5) 0.2670(5) 0.046(3) Uani 1 1 d . . .
H50 H 0.3922 0.8854 0.2586 0.055 Uiso 1 1 calc R . .
C51 C 0.3695(6) 0.8873(5) 0.3308(5) 0.044(3) Uani 1 1 d . . .
H51 H 0.4054 0.9246 0.3656 0.052 Uiso 1 1 calc R . .
C52 C 0.2968(5) 0.7882(4) 0.1472(4) 0.033(2) Uani 1 1 d . . .
C53 C 0.3567(5) 0.7886(4) 0.1333(4) 0.034(2) Uani 1 1 d . . .
H53 H 0.4031 0.8043 0.1682 0.041 Uiso 1 1 calc R . .
C54 C 0.2842(5) 0.7483(4) 0.0243(4) 0.033(2) Uani 1 1 d . . .
C55 C 0.2244(5) 0.7481(5) 0.0350(5) 0.037(2) Uani 1 1 d . . .
H55 H 0.1786 0.7356 0.0005 0.045 Uiso 1 1 calc R . .
C56 C 0.2302(5) 0.7660(5) 0.0965(5) 0.041(2) Uani 1 1 d . . .
H56 H 0.1881 0.7630 0.1039 0.049 Uiso 1 1 calc R . .
C57 C 0.2856(5) 0.7251(4) -0.0400(4) 0.030(2) Uani 1 1 d . . .
H57 H 0.2427 0.7109 -0.0781 0.036 Uiso 1 1 calc R . .
C58 C 0.3442(5) 0.6942(4) -0.1079(4) 0.030(2) Uani 1 1 d . . .
C59 C 0.3565(5) 0.6360(4) -0.1345(4) 0.035(2) Uani 1 1 d . . .
H59 H 0.3677 0.6174 -0.1096 0.042 Uiso 1 1 calc R . .
C60 C 0.3523(5) 0.6053(5) -0.1975(4) 0.039(2) Uani 1 1 d . . .
H60 H 0.3630 0.5665 -0.2150 0.047 Uiso 1 1 calc R . .
C61 C 0.3328(6) 0.6311(5) -0.2345(5) 0.045(3) Uani 1 1 d . . .
C62 C 0.3195(7) 0.6883(5) -0.2090(5) 0.050(3) Uani 1 1 d . . .
H62 H 0.3065 0.7061 -0.2346 0.060 Uiso 1 1 calc R . .
C63 C 0.3252(5) 0.7198(5) -0.1452(5) 0.038(2) Uani 1 1 d . . .
H63 H 0.3159 0.7591 -0.1273 0.046 Uiso 1 1 calc R . .
C64 C 0.2932(11) 0.6164(8) -0.3417(6) 0.106(6) Uani 1 1 d . . .
H64A H 0.2534 0.6325 -0.3331 0.160 Uiso 1 1 calc R . .
H64B H 0.2751 0.5824 -0.3874 0.160 Uiso 1 1 calc R . .
H64C H 0.3298 0.6495 -0.3331 0.160 Uiso 1 1 calc R . .
C65 C -0.2109(6) 0.1544(6) 0.0883(6) 0.061(3) Uani 1 1 d . . .
H65A H -0.1721 0.1603 0.1271 0.092 Uiso 1 1 calc R . .
H65B H -0.2545 0.1254 0.0764 0.092 Uiso 1 1 calc R . .
H65C H -0.2206 0.1942 0.0976 0.092 Uiso 1 1 calc R . .
C66 C -0.1402(5) 0.1704(5) 0.0366(5) 0.044(3) Uani 1 1 d . . .
C67 C -0.1276(5) 0.1473(4) -0.0191(5) 0.044(3) Uani 1 1 d . . .
H67 H -0.1512 0.1058 -0.0546 0.053 Uiso 1 1 calc R . .
C68 C -0.0804(5) 0.1852(4) -0.0224(5) 0.040(2) Uani 1 1 d . . .
H68 H -0.0730 0.1700 -0.0611 0.047 Uiso 1 1 calc R . .
C69 C -0.0435(5) 0.2453(4) 0.0302(5) 0.035(2) Uani 1 1 d . . .
C70 C -0.0547(5) 0.2672(5) 0.0872(5) 0.044(3) Uani 1 1 d . . .
H70 H -0.0293 0.3079 0.1238 0.053 Uiso 1 1 calc R . .
C71 C -0.1031(5) 0.2293(5) 0.0901(5) 0.040(2) Uani 1 1 d . . .
H71 H -0.1105 0.2439 0.1287 0.048 Uiso 1 1 calc R . .
C72 C -0.0155(5) 0.3303(4) 0.0244(4) 0.036(2) Uani 1 1 d . . .
H72 H -0.0625 0.3344 0.0198 0.043 Uiso 1 1 calc R . .
C73 C 0.0367(5) 0.3747(4) 0.0275(4) 0.034(2) Uani 1 1 d . . .
C74 C 0.0252(5) 0.4251(5) 0.0238(5) 0.044(3) Uani 1 1 d . . .
H74 H -0.0197 0.4344 0.0197 0.053 Uiso 1 1 calc R . .
C75 C 0.0774(5) 0.4614(5) 0.0259(5) 0.045(3) Uani 1 1 d . . .
H75 H 0.0699 0.4970 0.0247 0.054 Uiso 1 1 calc R . .
C76 C 0.1435(5) 0.4465(4) 0.0297(5) 0.037(2) Uani 1 1 d . A .
C77 C 0.1511(5) 0.3957(4) 0.0346(4) 0.028(2) Uani 1 1 d . . .
H77 H 0.1956 0.3854 0.0386 0.033 Uiso 1 1 calc R . .
C78 C 0.2028(5) 0.4826(4) 0.0303(4) 0.036(2) Uani 1 1 d . . .
C81 C 0.3160(5) 0.5496(4) 0.0290(5) 0.041(2) Uani 1 1 d . . .
C84 C 0.3725(5) 0.5817(4) 0.0244(5) 0.036(2) Uani 1 1 d . . .
C79 C 0.2445(10) 0.4510(8) -0.0013(9) 0.043(3) Uani 0.60 1 d PU A 1
H79 H 0.2330 0.4072 -0.0238 0.052 Uiso 0.60 1 calc PR A 1
C80 C 0.3013(10) 0.4827(7) 0.0001(9) 0.044(3) Uani 0.60 1 d PU A 1
H80 H 0.3319 0.4612 -0.0178 0.052 Uiso 0.60 1 calc PR A 1
C82 C 0.2720(10) 0.5779(8) 0.0582(9) 0.045(3) Uani 0.60 1 d PU A 1
H82 H 0.2815 0.6216 0.0805 0.053 Uiso 0.60 1 calc PR A 1
C83 C 0.2128(10) 0.5429(8) 0.0559(9) 0.044(3) Uani 0.60 1 d PU A 1
H83 H 0.1807 0.5629 0.0727 0.053 Uiso 0.60 1 calc PR A 1
C80' C 0.3283(15) 0.5149(11) 0.0584(13) 0.042(3) Uani 0.40 1 d PU A 2
H80' H 0.3760 0.5133 0.0777 0.050 Uiso 0.40 1 calc PR A 2
C82' C 0.2440(15) 0.5514(11) 0.0033(14) 0.044(3) Uani 0.40 1 d PU A 2
H82' H 0.2330 0.5750 -0.0162 0.052 Uiso 0.40 1 calc PR A 2
C79' C 0.2740(14) 0.4840(10) 0.0601(13) 0.041(3) Uani 0.40 1 d PU A 2
H79' H 0.2847 0.4626 0.0821 0.049 Uiso 0.40 1 calc PR A 2
C83' C 0.1899(15) 0.5204(12) 0.0058(14) 0.043(3) Uani 0.40 1 d PU A 2
H83' H 0.1427 0.5247 -0.0094 0.052 Uiso 0.40 1 calc PR A 2
C85 C 0.4321(6) 0.5609(5) 0.0174(5) 0.048(3) Uani 1 1 d . . .
H85 H 0.4387 0.5246 0.0173 0.058 Uiso 1 1 calc R A .
C86 C 0.4817(6) 0.5935(5) 0.0104(5) 0.047(3) Uani 1 1 d . A .
H86 H 0.5219 0.5792 0.0046 0.057 Uiso 1 1 calc R . .
C87 C 0.4720(5) 0.6458(4) 0.0120(4) 0.031(2) Uani 1 1 d . . .
C88 C 0.3689(5) 0.6385(4) 0.0284(4) 0.035(2) Uani 1 1 d . . .
H88 H 0.3301 0.6547 0.0352 0.042 Uiso 1 1 calc R A .
C89 C 0.5181(5) 0.6821(4) 0.0010(4) 0.032(2) Uani 1 1 d . A .
H89 H 0.5572 0.6698 -0.0093 0.038 Uiso 1 1 calc R . .
C90 C 0.5380(5) 0.7646(4) -0.0124(4) 0.034(2) Uani 1 1 d . . .
C91 C 0.5906(5) 0.8187(5) 0.0337(5) 0.045(3) Uani 1 1 d . . .
H91 H 0.6071 0.8326 0.0786 0.054 Uiso 1 1 calc R . .
C92 C 0.6203(6) 0.8536(6) 0.0150(6) 0.0595(13) Uani 1 1 d . . .
H92 H 0.6564 0.8915 0.0472 0.071 Uiso 1 1 calc R . .
C93 C 0.5973(6) 0.8334(6) -0.0501(6) 0.0595(13) Uani 1 1 d . . .
C94 C 0.5472(6) 0.7771(5) -0.0963(6) 0.0595(13) Uani 1 1 d . . .
H94 H 0.5324 0.7613 -0.1415 0.071 Uiso 1 1 calc R . .
C95 C 0.5185(7) 0.7437(6) -0.0761(6) 0.0595(13) Uani 1 1 d . . .
H95 H 0.4840 0.7048 -0.1082 0.071 Uiso 1 1 calc R . .
C96 C 0.6027(6) 0.8555(6) -0.1288(6) 0.0595(13) Uani 1 1 d . . .
H96A H 0.6160 0.8181 -0.1536 0.089 Uiso 1 1 calc R . .
H96B H 0.6244 0.8892 -0.1308 0.089 Uiso 1 1 calc R . .
H96C H 0.5502 0.8473 -0.1477 0.089 Uiso 1 1 calc R . .
C97 C -0.1724(6) 0.0908(6) -0.3081(6) 0.0595(13) Uani 1 1 d . . .
H97A H -0.2018 0.1057 -0.2836 0.089 Uiso 1 1 calc R . .
H97B H -0.2030 0.0561 -0.3526 0.089 Uiso 1 1 calc R . .
H97C H -0.1498 0.1243 -0.3099 0.089 Uiso 1 1 calc R . .
C98 C -0.0656(6) 0.1147(5) -0.2162(5) 0.052(3) Uani 1 1 d . . .
C99 C -0.0639(6) 0.1756(5) -0.1815(5) 0.047(3) Uani 1 1 d . . .
H99 H -0.1015 0.1901 -0.1991 0.057 Uiso 1 1 calc R . .
C100 C -0.0071(6) 0.2168(4) -0.1202(5) 0.042(3) Uani 1 1 d . . .
H100 H -0.0066 0.2590 -0.0960 0.051 Uiso 1 1 calc R . .
C101 C 0.0470(5) 0.1961(4) -0.0955(4) 0.030(2) Uani 1 1 d . . .
C102 C 0.0450(5) 0.1332(4) -0.1300(5) 0.041(2) Uani 1 1 d . . .
H102 H 0.0827 0.1188 -0.1123 0.049 Uiso 1 1 calc R . .
C103 C -0.0115(6) 0.0928(5) -0.1892(5) 0.056(3) Uani 1 1 d . . .
H103 H -0.0139 0.0500 -0.2119 0.067 Uiso 1 1 calc R . .
C104 C 0.1715(5) 0.2419(4) -0.0340(4) 0.030(2) Uani 1 1 d . . .
H104 H 0.1777 0.2191 -0.0732 0.036 Uiso 1 1 calc R . .
C105 C 0.2327(5) 0.2831(4) 0.0284(4) 0.030(2) Uani 1 1 d . . .
C106 C 0.3034(5) 0.2939(5) 0.0366(5) 0.043(3) Uani 1 1 d . . .
H106 H 0.3151 0.2740 0.0002 0.051 Uiso 1 1 calc R . .
C107 C 0.3568(5) 0.3344(5) 0.0988(5) 0.043(3) Uani 1 1 d . . .
H107 H 0.4055 0.3432 0.1050 0.051 Uiso 1 1 calc R . .
C108 C 0.3396(5) 0.3623(4) 0.1526(4) 0.035(2) Uani 1 1 d . . .
C109 C 0.2665(5) 0.3488(4) 0.1391(4) 0.030(2) Uani 1 1 d . . .
H109 H 0.2534 0.3674 0.1748 0.036 Uiso 1 1 calc R . .
C110 C 0.3958(5) 0.4051(4) 0.2203(4) 0.032(2) Uani 1 1 d . . .
C111 C 0.4691(6) 0.4083(5) 0.2328(5) 0.053(3) Uani 1 1 d . . .
H111 H 0.4818 0.3833 0.1981 0.063 Uiso 1 1 calc R . .
C112 C 0.5216(6) 0.4472(5) 0.2943(5) 0.052(3) Uani 1 1 d . . .
H112 H 0.5705 0.4489 0.3013 0.063 Uiso 1 1 calc R . .
C113 C 0.5061(5) 0.4848(4) 0.3475(4) 0.031(2) Uani 1 1 d . . .
C114 C 0.4325(5) 0.4781(5) 0.3352(5) 0.052(3) Uani 1 1 d . . .
H114 H 0.4192 0.5010 0.3701 0.063 Uiso 1 1 calc R . .
C115 C 0.3802(5) 0.4388(5) 0.2730(5) 0.050(3) Uani 1 1 d . . .
H115 H 0.3312 0.4347 0.2662 0.060 Uiso 1 1 calc R . .
C116 C 0.5635(5) 0.5256(4) 0.4141(4) 0.032(2) Uani 1 1 d . . .
C117 C 0.6310(5) 0.5530(4) 0.4224(4) 0.032(2) Uani 1 1 d . . .
H117 H 0.6375 0.5450 0.3847 0.038 Uiso 1 1 calc R . .
C118 C 0.6777(5) 0.5976(4) 0.5349(4) 0.031(2) Uani 1 1 d . . .
C119 C 0.6130(5) 0.5731(4) 0.5302(5) 0.039(2) Uani 1 1 d . . .
H119 H 0.6078 0.5805 0.5682 0.047 Uiso 1 1 calc R . .
C120 C 0.5553(5) 0.5376(4) 0.4695(5) 0.039(2) Uani 1 1 d . . .
H120 H 0.5100 0.5215 0.4661 0.047 Uiso 1 1 calc R . .
C121 C 0.7420(5) 0.6353(4) 0.5948(4) 0.031(2) Uani 1 1 d . . .
H121 H 0.7440 0.6431 0.6354 0.037 Uiso 1 1 calc R . .
C122 C 0.8580(5) 0.7028(4) 0.6526(4) 0.029(2) Uani 1 1 d . . .
C123 C 0.8466(5) 0.7556(4) 0.6973(4) 0.035(2) Uani 1 1 d . . .
H123 H 0.7998 0.7616 0.6875 0.042 Uiso 1 1 calc R . .
C124 C 0.9037(5) 0.7997(4) 0.7565(5) 0.039(2) Uani 1 1 d . . .
H124 H 0.8962 0.8363 0.7866 0.047 Uiso 1 1 calc R . .
C125 C 0.9711(5) 0.7897(4) 0.7709(4) 0.037(2) Uani 1 1 d . . .
C126 C 0.9826(5) 0.7366(5) 0.7274(5) 0.038(2) Uani 1 1 d . . .
H126 H 1.0290 0.7298 0.7380 0.046 Uiso 1 1 calc R . .
C127 C 0.9251(5) 0.6926(4) 0.6670(4) 0.034(2) Uani 1 1 d . . .
H127 H 0.9326 0.6562 0.6365 0.040 Uiso 1 1 calc R . .
C128 C 1.0203(6) 0.8816(5) 0.8775(5) 0.052(3) Uani 1 1 d . . .
H12A H 0.9963 0.9051 0.8601 0.078 Uiso 1 1 calc R . .
H12B H 1.0671 0.9081 0.9138 0.078 Uiso 1 1 calc R . .
H12C H 0.9903 0.8670 0.8931 0.078 Uiso 1 1 calc R . .
C129 C 0.9921(7) 0.4875(6) 0.6636(6) 0.062(3) Uani 1 1 d . . .
H12D H 0.9842 0.5222 0.6981 0.093 Uiso 1 1 calc R . .
H12E H 1.0302 0.4728 0.6833 0.093 Uiso 1 1 calc R . .
H12F H 0.9475 0.4538 0.6345 0.093 Uiso 1 1 calc R . .
C130 C 0.9621(6) 0.5230(4) 0.5892(5) 0.041(3) Uani 1 1 d . . .
C131 C 0.8908(6) 0.5117(4) 0.5784(5) 0.040(2) Uani 1 1 d . . .
H131 H 0.8742 0.4930 0.5974 0.048 Uiso 1 1 calc R . .
C132 C 0.8433(5) 0.5281(4) 0.5393(5) 0.041(2) Uani 1 1 d . . .
H132 H 0.7943 0.5219 0.5328 0.049 Uiso 1 1 calc R . .
C133 C 0.8669(5) 0.5532(4) 0.5102(4) 0.034(2) Uani 1 1 d . . .
C134 C 0.9389(5) 0.5622(4) 0.5198(4) 0.037(2) Uani 1 1 d . . .
H134 H 0.9549 0.5778 0.4981 0.044 Uiso 1 1 calc R . .
C135 C 0.9861(6) 0.5486(5) 0.5601(5) 0.040(2) Uani 1 1 d . . .
H135 H 1.0356 0.5568 0.5684 0.048 Uiso 1 1 calc R . .
C136 C 0.8086(5) 0.5467(4) 0.4112(5) 0.040(2) Uani 1 1 d . . .
H136 H 0.8247 0.5114 0.3904 0.048 Uiso 1 1 calc R . .
C137 C 0.7695(5) 0.5738(4) 0.3760(4) 0.034(2) Uani 1 1 d . . .
C138 C 0.7550(6) 0.5527(5) 0.3116(5) 0.053(3) Uani 1 1 d . . .
H138 H 0.7670 0.5168 0.2855 0.064 Uiso 1 1 calc R . .
C139 C 0.7221(6) 0.5866(5) 0.2867(5) 0.049(3) Uani 1 1 d . . .
H139 H 0.7132 0.5746 0.2433 0.059 Uiso 1 1 calc R . .
C140 C 0.7021(5) 0.6373(4) 0.3239(4) 0.038(2) Uani 1 1 d . . .
C141 C 0.7159(5) 0.6535(4) 0.3875(4) 0.034(2) Uani 1 1 d . . .
H141 H 0.7009 0.6873 0.4133 0.041 Uiso 1 1 calc R . .
C142 C 0.6669(6) 0.6750(5) 0.2988(4) 0.042(3) Uani 1 1 d . . .
C143 C 0.6627(7) 0.7324(5) 0.3396(6) 0.061(3) Uani 1 1 d . . .
H143 H 0.6801 0.7482 0.3850 0.074 Uiso 1 1 calc R . .
C144 C 0.6327(6) 0.7693(5) 0.3156(5) 0.054(3) Uani 1 1 d . . .
H144 H 0.6302 0.8090 0.3449 0.065 Uiso 1 1 calc R . .
C145 C 0.6073(5) 0.7471(5) 0.2497(4) 0.039(2) Uani 1 1 d . . .
C146 C 0.6118(6) 0.6880(5) 0.2090(5) 0.044(3) Uani 1 1 d . . .
H146 H 0.5944 0.6718 0.1635 0.053 Uiso 1 1 calc R . .
C147 C 0.6399(6) 0.6527(5) 0.2318(5) 0.045(3) Uani 1 1 d . . .
H147 H 0.6414 0.6127 0.2022 0.054 Uiso 1 1 calc R . .
C148 C 0.5809(6) 0.7847(4) 0.2239(4) 0.041(3) Uani 1 1 d . . .
C149 C 0.6073(7) 0.8491(5) 0.2592(5) 0.062(3) Uani 1 1 d . . .
H149 H 0.6428 0.8706 0.3030 0.074 Uiso 1 1 calc R . .
C150 C 0.5817(7) 0.8807(5) 0.2303(5) 0.058(3) Uani 1 1 d . . .
H150 H 0.5992 0.9245 0.2546 0.069 Uiso 1 1 calc R . .
C151 C 0.5311(6) 0.8503(5) 0.1665(5) 0.041(3) Uani 1 1 d . . .
C152 C 0.5281(5) 0.7567(4) 0.1591(4) 0.036(2) Uani 1 1 d . . .
H152 H 0.5092 0.7130 0.1344 0.044 Uiso 1 1 calc R . .
C153 C 0.5010(5) 0.8784(4) 0.1319(4) 0.037(2) Uani 1 1 d . . .
H153 H 0.5151 0.9221 0.1527 0.045 Uiso 1 1 calc R . .
C154 C 0.4268(5) 0.8768(4) 0.0400(5) 0.035(2) Uani 1 1 d . . .
C155 C 0.4035(7) 0.9272(6) 0.0694(6) 0.061(3) Uani 1 1 d . . .
H155 H 0.3988 0.9378 0.1085 0.073 Uiso 1 1 calc R . .
C156 C 0.3863(8) 0.9635(7) 0.0432(6) 0.082(5) Uani 1 1 d . . .
H156 H 0.3702 0.9987 0.0644 0.099 Uiso 1 1 calc R . .
C157 C 0.3929(7) 0.9479(5) -0.0142(6) 0.060(3) Uani 1 1 d . . .
C158 C 0.4143(6) 0.8966(5) -0.0442(6) 0.050(3) Uani 1 1 d . . .
H158 H 0.4171 0.8844 -0.0844 0.059 Uiso 1 1 calc R . .
C159 C 0.4319(6) 0.8622(5) -0.0163(5) 0.044(3) Uani 1 1 d . . .
H159 H 0.4483 0.8272 -0.0373 0.053 Uiso 1 1 calc R . .
C160 C 0.3936(9) 0.9760(6) -0.0885(7) 0.089(5) Uani 1 1 d . . .
H16A H 0.3748 1.0028 -0.1036 0.134 Uiso 1 1 calc R . .
H16B H 0.3713 0.9327 -0.1243 0.134 Uiso 1 1 calc R . .
H16C H 0.4459 0.9853 -0.0743 0.134 Uiso 1 1 calc R . .
C161 C -0.1108(6) 0.9502(6) 0.5982(6) 0.059(3) Uani 1 1 d . . .
H16D H -0.0868 0.9591 0.6427 0.089 Uiso 1 1 calc R . .
H16E H -0.1616 0.9492 0.5878 0.089 Uiso 1 1 calc R . .
H16F H -0.0876 0.9825 0.5951 0.089 Uiso 1 1 calc R . .
C162 C -0.0384(5) 0.8844(5) 0.5582(5) 0.039(2) Uani 1 1 d . . .
C163 C 0.0261(6) 0.9271(5) 0.6105(6) 0.053(3) Uani 1 1 d . . .
H163 H 0.0252 0.9642 0.6454 0.064 Uiso 1 1 calc R . .
C164 C 0.0900(5) 0.9153(5) 0.6111(5) 0.048(3) Uani 1 1 d . . .
H164 H 0.1334 0.9437 0.6477 0.057 Uiso 1 1 calc R . .
C165 C 0.0936(5) 0.8630(4) 0.5597(4) 0.030(2) Uani 1 1 d . . .
C166 C 0.0303(6) 0.8216(5) 0.5083(5) 0.050(3) Uani 1 1 d . . .
H166 H 0.0311 0.7854 0.4724 0.060 Uiso 1 1 calc R . .
C167 C -0.0349(6) 0.8326(6) 0.5088(6) 0.059(3) Uani 1 1 d . . .
H167 H -0.0783 0.8030 0.4734 0.071 Uiso 1 1 calc R . .
C168 C 0.1915(5) 0.8235(4) 0.5854(4) 0.035(2) Uani 1 1 d . . .
H168 H 0.1708 0.8111 0.6070 0.042 Uiso 1 1 calc R . .
C169 C 0.2570(5) 0.8105(4) 0.5815(4) 0.029(2) Uani 1 1 d . . .
C170 C 0.2976(5) 0.7819(4) 0.6097(5) 0.041(2) Uani 1 1 d . . .
H170 H 0.2825 0.7698 0.6343 0.049 Uiso 1 1 calc R . .
C171 C 0.3601(5) 0.7712(5) 0.6019(5) 0.041(2) Uani 1 1 d . . .
H171 H 0.3883 0.7519 0.6210 0.049 Uiso 1 1 calc R . .
C172 C 0.3809(5) 0.7896(4) 0.5649(4) 0.0330(9) Uani 1 1 d . . .
C173 C 0.3376(5) 0.8172(4) 0.5381(4) 0.0330(9) Uani 1 1 d . . .
H173 H 0.3510 0.8287 0.5123 0.040 Uiso 1 1 calc R . .
C174 C 0.4493(5) 0.7820(4) 0.5575(4) 0.0330(9) Uani 1 1 d . . .
C175 C 0.4877(5) 0.8269(4) 0.5540(4) 0.0330(9) Uani 1 1 d . . .
H175 H 0.4679 0.8588 0.5523 0.040 Uiso 1 1 calc R . .
C176 C 0.5546(6) 0.8238(4) 0.5531(6) 0.046(3) Uani 1 1 d . . .
H176 H 0.5809 0.8542 0.5513 0.055 Uiso 1 1 calc R . .
C177 C 0.5837(5) 0.7772(4) 0.5546(5) 0.038(2) Uani 1 1 d . . .
C178 C 0.5433(5) 0.7312(5) 0.5550(5) 0.042(3) Uani 1 1 d . . .
H178 H 0.5616 0.6979 0.5542 0.051 Uiso 1 1 calc R . .
C179 C 0.4767(5) 0.7345(5) 0.5565(5) 0.040(2) Uani 1 1 d . . .
H179 H 0.4497 0.7032 0.5567 0.048 Uiso 1 1 calc R . .
C180 C 0.6751(4) 0.7201(4) 0.5291(4) 0.029(2) Uani 1 1 d . . .
H180 H 0.6385 0.6828 0.5069 0.035 Uiso 1 1 calc R . .
C181 C 0.6581(5) 0.7767(5) 0.5576(5) 0.035(2) Uani 1 1 d . . .
C182 C 0.7114(5) 0.8313(5) 0.5899(6) 0.050(3) Uani 1 1 d . . .
H182 H 0.7011 0.8701 0.6092 0.060 Uiso 1 1 calc R . .
C183 C 0.7791(5) 0.8285(5) 0.5934(6) 0.050(3) Uani 1 1 d . . .
H183 H 0.8161 0.8655 0.6151 0.060 Uiso 1 1 calc R . .
C184 C 0.7941(5) 0.7716(4) 0.5654(4) 0.033(2) Uani 1 1 d . . .
C185 C 0.8612(5) 0.7629(4) 0.5624(5) 0.036(2) Uani 1 1 d . . .
H185 H 0.9009 0.7971 0.5809 0.043 Uiso 1 1 calc R . .
C186 C 0.9320(5) 0.6976(4) 0.5245(5) 0.034(2) Uani 1 1 d . . .
C187 C 0.9964(5) 0.7134(4) 0.5772(5) 0.039(2) Uani 1 1 d . . .
H187 H 0.9988 0.7333 0.6202 0.047 Uiso 1 1 calc R . .
C188 C 1.0571(5) 0.7000(5) 0.5664(5) 0.046(3) Uani 1 1 d . . .
H188 H 1.1008 0.7100 0.6021 0.055 Uiso 1 1 calc R . .
C189 C 1.0544(5) 0.6728(5) 0.5056(5) 0.051(3) Uani 1 1 d . . .
C190 C 0.9898(5) 0.6595(5) 0.4522(5) 0.045(3) Uani 1 1 d . . .
H190 H 0.9885 0.6419 0.4097 0.053 Uiso 1 1 calc R . .
C191 C 0.9296(5) 0.6721(4) 0.4622(5) 0.037(2) Uani 1 1 d . . .
H191 H 0.8864 0.6635 0.4267 0.044 Uiso 1 1 calc R . .
C192 C 1.1641(6) 0.6457(5) 0.5327(6) 0.060(3) Uani 1 1 d . . .
H19A H 1.1829 0.6819 0.5774 0.090 Uiso 1 1 calc R . .
H19B H 1.2036 0.6374 0.5193 0.090 Uiso 1 1 calc R . .
H19C H 1.1417 0.6097 0.5311 0.090 Uiso 1 1 calc R . .
Cl1 Cl 0.33998(13) 0.56176(11) 0.48073(12) 0.0426(6) Uani 1 1 d . . .
Cl2 Cl 0.45990(19) 0.51051(14) 0.85032(16) 0.0703(9) Uani 1 1 d . . .
Cl3 Cl 0.78093(16) 0.19980(13) 0.25465(13) 0.0538(7) Uani 1 1 d . . .
Cl4 Cl 0.8719(4) 0.4284(2) 0.1287(3) 0.0999(18) Uani 0.80 1 d P . .
Cl5 Cl 0.6973(2) 0.7462(3) 0.7486(2) 0.0932(17) Uani 0.80 1 d P . .
Cl6 Cl 0.07292(18) 0.65896(13) 0.14825(15) 0.0653(9) Uani 1 1 d . . .
Cl7 Cl 0.36437(17) 0.08333(13) 0.51575(15) 0.0621(8) Uani 1 1 d . . .
Cl8 Cl 0.7138(2) 0.7145(2) 0.1211(2) 0.0727(12) Uani 0.80 1 d P . .
O1 O 0.1256(8) 1.1559(7) 0.6224(7) 0.130(4) Uiso 1 1 d . . .
O2 O 0.1419(5) -0.0010(3) -0.0800(4) 0.071(2) Uani 1 1 d . . .
O3 O 0.2459(5) 1.0565(4) 0.8343(3) 0.062(2) Uani 1 1 d . . .
O4 O 0.3251(4) 0.5940(4) -0.2991(3) 0.057(2) Uani 1 1 d . . .
O5 O -0.1898(4) 0.1301(3) 0.0351(4) 0.0528(19) Uani 1 1 d . . .
O6 O 0.6280(5) 0.8725(4) -0.0627(4) 0.075(3) Uani 1 1 d . . .
O7 O -0.1178(4) 0.0708(4) -0.2764(4) 0.080(3) Uani 1 1 d . . .
O8 O 1.0306(4) 0.8296(3) 0.8271(3) 0.0490(19) Uani 1 1 d . . .
O9 O 1.0138(4) 0.5077(3) 0.6264(3) 0.0505(19) Uani 1 1 d . . .
O10 O 0.3774(6) 0.9865(4) -0.0361(5) 0.091(3) Uani 1 1 d . . .
O11 O -0.1054(4) 0.8911(4) 0.5527(4) 0.0512(19) Uani 1 1 d . . .
O12 O 1.1112(4) 0.6575(4) 0.4893(4) 0.063(2) Uani 1 1 d . . .
O20 O 0.2953(4) 0.5062(3) 0.4180(3) 0.059(2) Uani 1 1 d . . .
O21 O 0.3374(4) 0.5553(4) 0.5326(3) 0.057(2) Uani 1 1 d . . .
O22 O 0.3143(4) 0.6137(4) 0.4837(4) 0.064(2) Uani 1 1 d . . .
O23 O 0.4125(4) 0.5715(4) 0.4877(4) 0.058(2) Uani 1 1 d . . .
O24 O 0.5009(5) 0.5715(4) 0.8814(4) 0.083(3) Uani 1 1 d . . .
O25 O 0.4989(6) 0.4799(5) 0.8781(5) 0.092(3) Uani 1 1 d . . .
O26 O 0.4414(6) 0.4781(4) 0.7819(4) 0.088(3) Uani 1 1 d . . .
O27 O 0.3942(5) 0.5123(4) 0.8609(4) 0.070(2) Uani 1 1 d . . .
O28 O 0.8513(5) 0.2199(5) 0.2597(5) 0.081(3) Uani 1 1 d . . .
O29 O 0.7680(5) 0.2523(4) 0.3028(4) 0.064(2) Uani 1 1 d . . .
O30 O 0.7802(5) 0.1538(4) 0.2702(4) 0.079(3) Uani 1 1 d . . .
O31 O 0.7275(4) 0.1784(4) 0.1906(4) 0.068(2) Uani 1 1 d . . .
O32 O 0.8902(17) 0.3863(16) 0.1403(15) 0.244(13) Uiso 0.80 1 d P . .
O33 O 0.8828(8) 0.4847(7) 0.1840(7) 0.113(5) Uiso 0.80 1 d P . .
O34 O 0.8974(10) 0.4347(9) 0.0909(9) 0.141(6) Uiso 0.80 1 d P . .
O35 O 0.7861(9) 0.4080(8) 0.0865(8) 0.128(5) Uiso 0.80 1 d P . .
O36 O 0.6678(9) 0.7269(8) 0.6845(6) 0.133(6) Uani 0.80 1 d P . .
O37 O 0.7590(6) 0.7989(5) 0.7883(5) 0.077(3) Uani 0.80 1 d P . .
O38 O 0.7254(9) 0.6903(6) 0.7413(7) 0.111(5) Uani 0.80 1 d P . .
O39 O 0.6565(10) 0.7399(9) 0.7797(8) 0.168(9) Uani 0.80 1 d P . .
O40 O 0.1188(6) 0.6949(4) 0.2169(4) 0.091(3) Uani 1 1 d . . .
O41 O 0.0002(5) 0.6623(5) 0.1358(6) 0.097(3) Uani 1 1 d . . .
O42 O 0.0741(6) 0.5969(4) 0.1251(4) 0.084(3) Uani 1 1 d . . .
O43 O 0.0985(4) 0.6803(4) 0.1143(4) 0.067(2) Uani 1 1 d . . .
O44 O 0.3506(5) 0.1390(4) 0.5227(5) 0.080(3) Uani 1 1 d . . .
O45 O 0.3737(5) 0.0861(4) 0.5759(4) 0.070(2) Uani 1 1 d . . .
O46 O 0.3038(5) 0.0302(4) 0.4616(4) 0.078(3) Uani 1 1 d . . .
O47 O 0.4283(5) 0.0768(4) 0.5052(5) 0.077(3) Uani 1 1 d . . .
O48 O 0.7657(6) 0.7055(8) 0.0941(6) 0.122(6) Uani 0.80 1 d P . .
O49 O 0.6600(7) 0.6560(6) 0.0807(6) 0.107(5) Uani 0.80 1 d P . .
O50 O 0.7467(6) 0.7334(9) 0.1885(6) 0.124(6) Uani 0.80 1 d P . .
O51 O 0.6780(10) 0.7562(8) 0.1140(9) 0.145(7) Uani 0.80 1 d P . .
N1S N 0.9573(8) 0.9123(8) 0.7185(8) 0.112(5) Uani 1 1 d . . .
N2S N 0.0147(9) 0.1061(8) 0.6877(8) 0.122(5) Uiso 1 1 d . . .
C1S C 1.0130(8) 0.9066(6) 0.7316(7) 0.066(3) Uani 1 1 d . . .
C2S C 1.0830(8) 0.8969(8) 0.7473(8) 0.091(5) Uani 1 1 d . . .
H2S1 H 1.0912 0.8812 0.7761 0.136 Uiso 1 1 calc R . .
H2S2 H 1.1193 0.9362 0.7694 0.136 Uiso 1 1 calc R . .
H2S3 H 1.0867 0.8669 0.7071 0.136 Uiso 1 1 calc R . .
C3S C 0.0504(12) 0.1583(11) 0.7311(11) 0.132(7) Uiso 1 1 d . . .
C4S C 0.0813(11) 0.2265(9) 0.7866(9) 0.117(6) Uiso 1 1 d . . .
H4S1 H 0.0433 0.2477 0.7841 0.176 Uiso 1 1 calc R . .
H4S2 H 0.1206 0.2457 0.7825 0.176 Uiso 1 1 calc R . .
H4S3 H 0.0997 0.2296 0.8286 0.176 Uiso 1 1 calc R . .
C29A C 0.2128(8) -0.0085(7) -0.0752(7) 0.077(4) Uiso 1 1 d . . .
H29A H 0.2381 0.0233 -0.0777 0.115 Uiso 1 1 calc R . .
H29B H 0.2081 -0.0495 -0.1112 0.115 Uiso 1 1 calc R . .
H29C H 0.2403 -0.0045 -0.0335 0.115 Uiso 1 1 calc R . .
C6S C 0.5150(9) 0.6538(8) 0.6553(8) 0.094(5) Uiso 1 1 d . . .
H6S1 H 0.5225 0.6240 0.6687 0.140 Uiso 1 1 calc R . .
H6S2 H 0.5615 0.6766 0.6641 0.140 Uiso 1 1 calc R . .
H6S3 H 0.4839 0.6317 0.6085 0.140 Uiso 1 1 calc R . .
C5S C 0.4828(11) 0.6946(9) 0.6898(10) 0.114(6) Uiso 1 1 d . . .
N3S N 0.4559(10) 0.7313(9) 0.7220(9) 0.145(6) Uiso 1 1 d . . .
O2S O 0.7984(7) 0.0083(6) 0.8468(6) 0.114(4) Uiso 1 1 d . . .
C20S C 0.8003(9) -0.0434(8) 0.8513(9) 0.101(5) Uiso 1 1 d D . .
H20S H 0.7846 -0.0828 0.8080 0.121 Uiso 1 1 calc R . .
C24S C 0.7586(15) 0.0651(12) 0.8018(13) 0.174(10) Uiso 1 1 d D . .
H24A H 0.7274 0.0793 0.8246 0.261 Uiso 1 1 calc R . .
H24B H 0.7391 0.0640 0.7609 0.261 Uiso 1 1 calc R . .
H24C H 0.8071 0.0936 0.8295 0.261 Uiso 1 1 calc R . .
C21S C 0.7525(13) -0.0414(12) 0.8856(12) 0.169(10) Uiso 1 1 d D . .
H21A H 0.7718 -0.0028 0.9285 0.254 Uiso 1 1 calc R . .
H21B H 0.7508 -0.0767 0.8910 0.254 Uiso 1 1 calc R . .
H21C H 0.7038 -0.0435 0.8594 0.254 Uiso 1 1 calc R . .
C23S C 0.7621(17) 0.0006(13) 0.7872(15) 0.188(11) Uiso 1 1 d D . .
H23S H 0.7127 -0.0280 0.7642 0.226 Uiso 1 1 calc R . .
C22S C 0.8667(13) -0.0373(12) 0.9005(12) 0.158(9) Uiso 1 1 d . . .
H22A H 0.8842 0.0049 0.9390 0.237 Uiso 1 1 calc R . .
H22B H 0.9029 -0.0461 0.8828 0.237 Uiso 1 1 calc R . .
H22C H 0.8578 -0.0666 0.9130 0.237 Uiso 1 1 calc R . .
C25S C 0.806(2) -0.0246(19) 0.7461(19) 0.270(18) Uiso 1 1 d D . .
H25A H 0.8049 -0.0673 0.7340 0.405 Uiso 1 1 calc R . .
H25B H 0.8560 0.0010 0.7719 0.405 Uiso 1 1 calc R . .
H25C H 0.7851 -0.0235 0.7065 0.405 Uiso 1 1 calc R . .
O1S O 0.4242(8) 0.6647(6) 0.3050(7) 0.054(4) Uiso 0.50 1 d PD B 1
C11S C 0.4204(17) 0.6961(15) 0.2257(12) 0.093(9) Uiso 0.50 1 d PD B 1
H11A H 0.4224 0.6545 0.1966 0.139 Uiso 0.50 1 calc PR B 1
H11B H 0.4434 0.7254 0.2188 0.139 Uiso 0.50 1 calc PR B 1
H11C H 0.3700 0.6966 0.2162 0.139 Uiso 0.50 1 calc PR B 1
C13S C 0.4621(13) 0.6607(15) 0.3666(15) 0.101(10) Uiso 0.50 1 d PD B 1
H13S H 0.4754 0.7033 0.4057 0.122 Uiso 0.50 1 calc PR B 1
C12S C 0.4711(13) 0.7748(9) 0.3579(10) 0.056(6) Uiso 0.50 1 d PD B 1
H12G H 0.5189 0.7863 0.3923 0.084 Uiso 0.50 1 calc PR B 1
H12H H 0.4342 0.7701 0.3729 0.084 Uiso 0.50 1 calc PR B 1
H12I H 0.4670 0.8071 0.3480 0.084 Uiso 0.50 1 calc PR B 1
C10S C 0.4605(16) 0.7151(10) 0.2980(10) 0.087(9) Uiso 0.50 1 d PD B 1
H10S H 0.5099 0.7101 0.3034 0.105 Uiso 0.50 1 calc PR B 1
C15S C 0.5313(11) 0.6439(10) 0.3681(10) 0.047(5) Uiso 0.50 1 d PD B 1
H15A H 0.5706 0.6817 0.3923 0.071 Uiso 0.50 1 calc PR B 1
H15B H 0.5269 0.6184 0.3233 0.071 Uiso 0.50 1 calc PR B 1
H15C H 0.5414 0.6207 0.3896 0.071 Uiso 0.50 1 calc PR B 1
C14S C 0.4076(15) 0.6197(13) 0.3698(15) 0.082(8) Uiso 0.50 1 d PD B 1
H14A H 0.3674 0.6379 0.3734 0.123 Uiso 0.50 1 calc PR B 1
H14B H 0.4312 0.6168 0.4079 0.123 Uiso 0.50 1 calc PR B 1
H14C H 0.3894 0.5783 0.3300 0.123 Uiso 0.50 1 calc PR B 1
N6S N 0.3099(10) 0.7326(9) 0.3847(9) 0.054(5) Uiso 0.50 1 d P C 2
C60S C 0.3352(16) 0.6937(14) 0.3875(14) 0.082(8) Uiso 0.50 1 d P C 2
C61S C 0.3672(17) 0.6388(14) 0.3860(16) 0.081(9) Uiso 0.50 1 d P C 2
H61A H 0.4170 0.6473 0.3912 0.122 Uiso 0.50 1 calc PR C 2
H61B H 0.3383 0.6002 0.3442 0.122 Uiso 0.50 1 calc PR C 2
H61C H 0.3661 0.6348 0.4217 0.122 Uiso 0.50 1 calc PR C 2
N5S N 0.8752(12) 0.3497(10) 0.2382(11) 0.090(7) Uiso 0.50 1 d PG . .
C7S C 0.8506(10) 0.3908(9) 0.2587(8) 0.106(11) Uiso 0.50 1 d PG . .
C8S C 0.8199(16) 0.4422(12) 0.2843(14) 0.095(10) Uiso 0.50 1 d PG . .
H8A H 0.8133 0.4645 0.2564 0.143 Uiso 0.50 1 d PG . .
H8B H 0.8553 0.4766 0.3357 0.143 Uiso 0.50 1 d PG . .
H8C H 0.7670 0.4257 0.2810 0.143 Uiso 0.50 1 d PG . .
Cl13 Cl 0.5244(4) 0.9867(4) 0.7178(4) 0.070(3) Uiso 0.30 1 d PG D 1
O52 O 0.4522(6) 0.9693(9) 0.7108(11) 0.109(5) Uiso 0.30 1 d PGU D 1
O53 O 0.5214(9) 0.9887(7) 0.6620(6) 0.109(5) Uiso 0.30 1 d PGU D 1
O54 O 0.5625(10) 1.0468(6) 0.7764(5) 0.109(5) Uiso 0.30 1 d PGU D 1
O55 O 0.5614(10) 0.9419(8) 0.7218(10) 0.110(5) Uiso 0.30 1 d PGU D 1
Cl3' Cl 0.5193(4) 0.9966(3) 0.7017(4) 0.069(3) Uiso 0.30 1 d PG D 2
O52' O 0.4566(5) 0.9457(6) 0.6703(8) 0.107(5) Uiso 0.30 1 d PGU D 2
O54' O 0.4980(11) 1.0449(7) 0.6922(11) 0.109(5) Uiso 0.30 1 d PGU D 2
O53' O 0.5526(9) 1.0202(7) 0.7707(4) 0.34(6) Uiso 0.30 1 d PG D 2
O55' O 0.5698(9) 0.9754(9) 0.6738(9) 0.108(5) Uiso 0.30 1 d PGU D 2
N7S N 0.2586(7) 0.4967(6) 0.1939(6) 0.084(3) Uiso 1 1 d D . .
C70S C 0.2513(11) 0.5441(8) 0.2051(9) 0.066(5) Uiso 0.67 1 d PD E 1
C71S C 0.246(2) 0.6068(11) 0.2202(17) 0.154(13) Uiso 0.67 1 d PD E 1
H70D H 0.2583 0.6338 0.2668 0.231 Uiso 0.67 1 calc PR E 1
H70E H 0.1973 0.6045 0.1945 0.231 Uiso 0.67 1 calc PR E 1
H70F H 0.2803 0.6235 0.2092 0.231 Uiso 0.67 1 calc PR E 1
C72S C 0.3072(18) 0.4990(14) 0.1829(15) 0.045(8) Uiso 0.33 1 d P E 2
C73S C 0.373(2) 0.5189(18) 0.1748(19) 0.069(11) Uiso 0.33 1 d P E 2
H73A H 0.3608 0.5381 0.1492 0.104 Uiso 0.33 1 calc PR E 2
H73B H 0.3894 0.4825 0.1521 0.104 Uiso 0.33 1 calc PR E 2
H73C H 0.4121 0.5486 0.2179 0.104 Uiso 0.33 1 calc PR E 2
N8S N 0.8804(13) 0.6462(11) 0.2950(12) 0.079(6) Uiso 0.50 1 d P . .
C40S C 0.8528(16) 0.6282(14) 0.2436(16) 0.076(8) Uiso 0.50 1 d P . .
C41S C 0.827(3) 0.604(2) 0.179(2) 0.146(16) Uiso 0.50 1 d P . .
H41A H 0.8093 0.6338 0.1687 0.219 Uiso 0.50 1 calc PR . .
H41B H 0.7880 0.5662 0.1555 0.219 Uiso 0.50 1 calc PR . .
H41C H 0.8660 0.5935 0.1645 0.219 Uiso 0.50 1 calc PR . .

loop_
_atom_site_aniso_label
_atom_site_aniso_U_11
_atom_site_aniso_U_22
_atom_site_aniso_U_33
_atom_site_aniso_U_23
_atom_site_aniso_U_13
_atom_site_aniso_U_12
Fe1 0.0271(7) 0.0231(7) 0.0244(7) 0.0113(6) 0.0102(6) -0.0002(5)
Fe2 0.0261(7) 0.0220(7) 0.0244(7) 0.0109(6) 0.0074(6) -0.0040(5)
Fe3 0.0291(7) 0.0283(7) 0.0253(7) 0.0150(6) 0.0099(6) -0.0014(6)
Fe4 0.0240(7) 0.0333(7) 0.0299(7) 0.0176(6) 0.0072(6) 0.0008(6)
N1 0.043(2) 0.0335(18) 0.045(2) 0.0100(16) -0.0010(17) 0.0089(16)
N2 0.043(2) 0.0335(18) 0.045(2) 0.0100(16) -0.0010(17) 0.0089(16)
N3 0.022(4) 0.024(4) 0.026(4) 0.013(3) 0.006(3) -0.004(3)
N4 0.017(4) 0.028(4) 0.026(4) 0.009(3) 0.002(3) -0.007(3)
N5 0.037(5) 0.027(4) 0.021(4) 0.012(3) 0.015(3) 0.007(3)
N6 0.025(4) 0.030(4) 0.025(4) 0.010(3) 0.009(3) 0.001(3)
N7 0.037(5) 0.033(4) 0.028(4) 0.020(4) 0.010(4) -0.002(4)
N8 0.029(4) 0.028(4) 0.031(4) 0.022(3) 0.016(3) 0.007(3)
N9 0.028(4) 0.030(4) 0.023(4) 0.010(3) 0.009(3) 0.000(3)
N10 0.025(4) 0.021(4) 0.024(4) 0.011(3) 0.009(3) -0.004(3)
N11 0.026(4) 0.040(4) 0.029(4) 0.024(4) 0.010(3) 0.003(4)
N12 0.022(4) 0.036(5) 0.028(4) 0.017(4) 0.007(3) -0.007(3)
N13 0.030(4) 0.023(4) 0.028(4) 0.013(3) 0.006(3) -0.004(3)
N14 0.028(4) 0.022(4) 0.026(4) 0.011(3) 0.008(3) -0.001(3)
N15 0.037(5) 0.032(4) 0.024(4) 0.019(3) 0.010(4) 0.003(4)
N16 0.025(4) 0.027(4) 0.028(4) 0.016(3) 0.008(3) -0.006(3)
N17 0.025(4) 0.021(4) 0.021(4) 0.008(3) 0.004(3) -0.006(3)
N18 0.033(4) 0.018(4) 0.021(4) 0.007(3) 0.008(4) -0.002(3)
N19 0.020(4) 0.026(4) 0.025(4) 0.012(3) -0.002(3) -0.005(3)
N20 0.028(4) 0.033(4) 0.027(4) 0.018(4) 0.008(4) 0.007(3)
N21 0.027(4) 0.030(4) 0.029(4) 0.016(4) 0.013(4) -0.002(3)
N22 0.030(2) 0.032(2) 0.040(2) 0.0218(19) 0.0155(19) 0.0028(18)
N23 0.027(4) 0.032(4) 0.033(4) 0.019(4) 0.008(4) 0.002(3)
N24 0.034(4) 0.030(4) 0.030(5) 0.017(4) 0.007(4) -0.003(3)
C2 0.103(11) 0.077(10) 0.037(7) 0.025(7) 0.025(7) 0.056(9)
C3 0.055(7) 0.067(8) 0.037(6) 0.034(6) 0.020(5) 0.031(6)
C4 0.037(5) 0.029(5) 0.028(5) 0.016(4) 0.014(4) 0.009(4)
C5 0.048(7) 0.028(6) 0.053(7) 0.029(5) -0.002(5) -0.005(5)
C6 0.085(11) 0.067(9) 0.058(8) 0.047(7) -0.045(8) -0.046(8)
C7 0.043(2) 0.0335(18) 0.045(2) 0.0100(16) -0.0010(17) 0.0089(16)
C8 0.043(2) 0.0335(18) 0.045(2) 0.0100(16) -0.0010(17) 0.0089(16)
C9 0.043(2) 0.0335(18) 0.045(2) 0.0100(16) -0.0010(17) 0.0089(16)
C10 0.043(2) 0.0335(18) 0.045(2) 0.0100(16) -0.0010(17) 0.0089(16)
C11 0.043(2) 0.0335(18) 0.045(2) 0.0100(16) -0.0010(17) 0.0089(16)
C12 0.043(2) 0.0335(18) 0.045(2) 0.0100(16) -0.0010(17) 0.0089(16)
C13 0.027(5) 0.028(5) 0.028(5) 0.009(4) 0.008(4) 0.004(4)
C14 0.031(5) 0.032(5) 0.040(6) 0.017(5) 0.007(5) 0.008(4)
C15 0.045(6) 0.038(6) 0.029(5) 0.012(5) -0.001(5) 0.008(5)
C16 0.046(6) 0.037(6) 0.032(6) 0.011(5) 0.006(5) 0.007(5)
C17 0.041(6) 0.020(5) 0.028(5) 0.006(4) 0.014(5) 0.000(4)
C18 0.044(6) 0.035(6) 0.035(6) 0.018(5) 0.013(5) 0.011(5)
C19 0.044(6) 0.025(5) 0.039(6) 0.008(5) 0.011(5) 0.004(5)
C20 0.028(5) 0.034(5) 0.027(5) 0.013(4) 0.006(4) -0.003(4)
C21 0.054(7) 0.033(6) 0.031(5) 0.012(5) 0.019(5) 0.006(5)
C22 0.060(7) 0.037(6) 0.032(6) 0.022(5) 0.020(5) 0.007(5)
C23 0.040(6) 0.039(6) 0.021(5) 0.014(5) 0.011(4) 0.000(4)
C24 0.031(5) 0.030(5) 0.027(5) 0.017(4) 0.008(4) 0.007(4)
C25 0.031(5) 0.027(5) 0.032(6) 0.015(4) 0.004(4) -0.004(4)
C26 0.037(6) 0.019(5) 0.030(5) 0.014(4) 0.011(4) 0.001(4)
C27 0.041(6) 0.026(5) 0.046(6) 0.019(5) 0.017(5) 0.007(4)
C28 0.033(6) 0.039(6) 0.053(6) 0.028(5) 0.018(5) 0.010(5)
C29 0.059(8) 0.039(6) 0.048(7) 0.020(5) 0.028(6) 0.023(6)
C30 0.059(8) 0.028(6) 0.069(8) 0.008(6) 0.010(7) -0.003(6)
C31 0.035(6) 0.029(6) 0.066(7) 0.015(5) 0.010(6) 0.006(5)
C33 0.095(11) 0.137(14) 0.052(8) 0.048(9) 0.052(8) 0.066(10)
C34 0.050(7) 0.052(7) 0.019(5) 0.012(5) 0.015(5) 0.005(5)
C35 0.058(7) 0.039(6) 0.027(5) 0.017(5) 0.019(5) 0.016(5)
C36 0.051(7) 0.029(5) 0.038(6) 0.018(5) 0.014(5) 0.007(5)
C37 0.036(6) 0.025(5) 0.021(5) 0.009(4) 0.004(4) -0.006(4)
C38 0.066(7) 0.038(6) 0.018(5) 0.012(4) 0.014(5) 0.016(5)
C39 0.051(7) 0.051(7) 0.030(6) 0.015(5) 0.014(5) 0.020(5)
C40 0.026(5) 0.026(5) 0.026(5) 0.012(4) 0.006(4) -0.007(4)
C41 0.029(5) 0.032(5) 0.030(5) 0.014(4) 0.014(4) 0.000(4)
C42 0.034(6) 0.046(6) 0.041(6) 0.023(5) 0.016(5) -0.003(5)
C43 0.036(6) 0.038(6) 0.034(6) 0.021(5) 0.013(5) 0.000(5)
C44 0.038(6) 0.030(5) 0.028(5) 0.018(4) 0.015(5) 0.005(4)
C45 0.032(5) 0.027(5) 0.026(5) 0.016(4) 0.016(4) 0.008(4)
C46 0.035(6) 0.037(5) 0.033(5) 0.024(5) 0.019(5) 0.007(5)
C47 0.037(6) 0.043(6) 0.035(6) 0.021(5) 0.016(5) 0.003(5)
C48 0.039(6) 0.035(5) 0.037(6) 0.018(5) 0.022(5) 0.004(4)
C49 0.032(6) 0.042(6) 0.039(6) 0.024(5) 0.013(5) 0.007(5)
C50 0.049(7) 0.056(7) 0.041(6) 0.030(6) 0.023(5) 0.000(5)
C51 0.049(7) 0.047(6) 0.034(6) 0.021(5) 0.019(5) -0.005(5)
C52 0.033(6) 0.039(5) 0.036(5) 0.023(5) 0.021(5) 0.009(4)
C53 0.041(6) 0.033(5) 0.026(5) 0.016(4) 0.012(4) 0.001(4)
C54 0.037(6) 0.033(5) 0.020(5) 0.014(4) 0.006(4) -0.001(4)
C55 0.033(6) 0.048(6) 0.038(6) 0.026(5) 0.016(5) 0.017(5)
C56 0.033(6) 0.054(6) 0.048(6) 0.032(5) 0.024(5) 0.014(5)
C57 0.026(5) 0.031(5) 0.027(5) 0.014(4) 0.006(4) 0.005(4)
C58 0.029(5) 0.037(5) 0.033(5) 0.022(5) 0.017(4) 0.002(4)
C59 0.025(5) 0.045(6) 0.025(5) 0.016(5) 0.005(4) 0.001(4)
C60 0.046(6) 0.038(6) 0.029(5) 0.016(5) 0.013(5) 0.008(5)
C61 0.053(7) 0.050(7) 0.030(6) 0.016(5) 0.024(5) 0.008(5)
C62 0.080(8) 0.051(7) 0.038(6) 0.031(5) 0.033(6) 0.032(6)
C63 0.052(6) 0.042(6) 0.038(6) 0.028(5) 0.027(5) 0.019(5)
C64 0.21(2) 0.105(12) 0.049(8) 0.051(9) 0.078(11) 0.078(13)
C65 0.048(7) 0.061(8) 0.090(9) 0.044(7) 0.040(7) 0.012(6)
C66 0.031(6) 0.048(6) 0.062(7) 0.038(6) 0.017(5) 0.004(5)
C67 0.044(6) 0.027(5) 0.058(7) 0.022(5) 0.022(6) 0.000(5)
C68 0.035(6) 0.031(5) 0.041(6) 0.013(5) 0.015(5) -0.002(4)
C69 0.024(5) 0.038(6) 0.038(6) 0.022(5) 0.005(4) 0.007(4)
C70 0.036(6) 0.053(6) 0.035(6) 0.024(5) 0.007(5) -0.003(5)
C71 0.030(5) 0.049(6) 0.045(6) 0.030(5) 0.016(5) -0.001(5)
C72 0.020(5) 0.046(6) 0.037(6) 0.024(5) 0.005(4) -0.001(4)
C73 0.035(6) 0.033(5) 0.028(5) 0.017(4) 0.007(4) 0.001(4)
C74 0.031(6) 0.043(6) 0.069(7) 0.040(6) 0.018(5) 0.007(5)
C75 0.039(6) 0.039(6) 0.065(7) 0.034(6) 0.021(6) 0.013(5)
C76 0.032(6) 0.031(5) 0.041(6) 0.018(5) 0.011(5) -0.004(4)
C77 0.027(5) 0.026(5) 0.029(5) 0.015(4) 0.011(4) 0.002(4)
C78 0.040(6) 0.027(5) 0.032(5) 0.019(4) 0.004(5) -0.007(4)
C81 0.044(6) 0.040(6) 0.040(6) 0.023(5) 0.019(5) 0.005(5)
C84 0.042(6) 0.034(5) 0.041(6) 0.027(5) 0.017(5) 0.003(5)
C79 0.057(7) 0.027(6) 0.054(6) 0.027(5) 0.027(6) 0.007(5)
C80 0.057(7) 0.028(6) 0.055(6) 0.026(5) 0.027(6) 0.008(5)
C82 0.055(8) 0.039(7) 0.057(7) 0.032(7) 0.032(7) 0.007(6)
C83 0.054(7) 0.040(7) 0.056(7) 0.032(7) 0.033(7) 0.007(6)
C80' 0.056(7) 0.027(6) 0.054(6) 0.028(6) 0.026(7) 0.008(5)
C82' 0.054(8) 0.039(7) 0.056(7) 0.033(7) 0.031(7) 0.007(6)
C79' 0.056(7) 0.027(6) 0.054(6) 0.029(6) 0.026(7) 0.008(5)
C83' 0.053(8) 0.040(7) 0.055(7) 0.033(7) 0.032(7) 0.007(6)
C85 0.047(7) 0.042(6) 0.071(8) 0.039(6) 0.030(6) 0.011(5)
C86 0.044(6) 0.047(6) 0.054(7) 0.028(6) 0.023(6) 0.010(5)
C87 0.034(5) 0.036(5) 0.036(5) 0.026(5) 0.017(5) 0.009(4)
C88 0.033(5) 0.042(6) 0.030(5) 0.022(5) 0.011(4) -0.008(4)
C89 0.031(5) 0.035(5) 0.027(5) 0.017(4) 0.011(4) -0.005(4)
C90 0.032(5) 0.034(5) 0.026(5) 0.013(4) 0.008(4) 0.000(4)
C91 0.037(6) 0.055(7) 0.033(6) 0.015(5) 0.021(5) -0.004(5)
C92 0.055(3) 0.062(3) 0.065(3) 0.036(3) 0.027(3) 0.002(2)
C93 0.055(3) 0.062(3) 0.065(3) 0.036(3) 0.027(3) 0.002(2)
C94 0.055(3) 0.062(3) 0.065(3) 0.036(3) 0.027(3) 0.002(2)
C95 0.055(3) 0.062(3) 0.065(3) 0.036(3) 0.027(3) 0.002(2)
C96 0.055(3) 0.062(3) 0.065(3) 0.036(3) 0.027(3) 0.002(2)
C97 0.055(3) 0.062(3) 0.065(3) 0.036(3) 0.027(3) 0.002(2)
C98 0.042(7) 0.037(6) 0.039(6) 0.004(5) 0.004(5) 0.004(5)
C99 0.039(6) 0.042(6) 0.043(6) 0.019(5) 0.006(5) 0.007(5)
C100 0.053(7) 0.024(5) 0.029(5) 0.009(4) 0.006(5) 0.002(5)
C101 0.033(6) 0.031(5) 0.027(5) 0.016(4) 0.015(4) -0.002(4)
C102 0.030(6) 0.037(6) 0.038(6) 0.013(5) 0.008(5) 0.003(5)
C103 0.047(7) 0.035(6) 0.049(7) 0.004(5) 0.007(6) 0.014(5)
C104 0.034(6) 0.023(5) 0.027(5) 0.009(4) 0.015(4) -0.003(4)
C105 0.019(5) 0.024(5) 0.031(5) 0.010(4) 0.002(4) -0.005(4)
C106 0.042(6) 0.039(6) 0.034(6) 0.010(5) 0.016(5) 0.009(5)
C107 0.031(6) 0.045(6) 0.031(6) 0.008(5) 0.009(5) 0.009(5)
C108 0.027(5) 0.031(5) 0.036(6) 0.013(4) 0.012(5) -0.002(4)
C109 0.030(5) 0.029(5) 0.035(5) 0.018(4) 0.017(5) 0.005(4)
C110 0.020(5) 0.038(5) 0.033(5) 0.019(5) 0.007(4) -0.003(4)
C111 0.033(6) 0.068(8) 0.041(6) 0.017(6) 0.020(5) 0.006(6)
C112 0.030(6) 0.069(8) 0.046(7) 0.027(6) 0.009(5) 0.008(6)
C113 0.019(5) 0.036(5) 0.029(5) 0.015(4) 0.004(4) -0.004(4)
C114 0.030(6) 0.072(8) 0.034(6) 0.016(6) 0.011(5) 0.009(5)
C115 0.022(5) 0.062(7) 0.033(6) 0.005(5) 0.010(5) 0.000(5)
C116 0.028(5) 0.030(5) 0.030(5) 0.014(4) 0.007(4) -0.001(4)
C117 0.027(5) 0.039(5) 0.031(5) 0.021(5) 0.010(5) 0.006(4)
C118 0.026(5) 0.031(5) 0.021(5) 0.009(4) 0.003(4) -0.002(4)
C119 0.037(6) 0.039(6) 0.031(5) 0.017(5) 0.007(5) -0.004(5)
C120 0.038(6) 0.040(6) 0.036(6) 0.021(5) 0.013(5) 0.003(5)
C121 0.026(5) 0.033(5) 0.029(5) 0.015(4) 0.008(4) 0.002(4)
C122 0.025(5) 0.030(5) 0.029(5) 0.016(4) 0.008(4) 0.000(4)
C123 0.027(5) 0.036(6) 0.037(6) 0.019(5) 0.008(5) 0.007(4)
C124 0.038(6) 0.032(5) 0.035(6) 0.017(5) 0.005(5) 0.002(5)
C125 0.030(6) 0.038(6) 0.032(5) 0.017(5) 0.006(5) -0.004(5)
C126 0.024(5) 0.053(6) 0.040(6) 0.027(5) 0.014(5) 0.000(5)
C127 0.031(6) 0.031(5) 0.028(5) 0.008(4) 0.014(4) 0.001(4)
C128 0.044(7) 0.043(6) 0.042(6) 0.008(5) 0.013(5) 0.003(5)
C129 0.064(8) 0.073(8) 0.067(8) 0.052(7) 0.024(7) 0.029(7)
C130 0.046(7) 0.037(6) 0.034(6) 0.013(5) 0.016(5) 0.018(5)
C131 0.049(7) 0.035(6) 0.032(5) 0.015(5) 0.018(5) 0.013(5)
C132 0.035(6) 0.035(6) 0.040(6) 0.015(5) 0.014(5) 0.006(5)
C133 0.040(6) 0.036(5) 0.027(5) 0.019(5) 0.011(5) 0.013(4)
C134 0.040(6) 0.042(6) 0.035(5) 0.021(5) 0.022(5) 0.014(5)
C135 0.038(6) 0.044(6) 0.037(6) 0.022(5) 0.012(5) 0.016(5)
C136 0.044(6) 0.035(5) 0.034(6) 0.016(5) 0.015(5) 0.007(5)
C137 0.025(5) 0.037(6) 0.028(5) 0.015(5) 0.003(4) 0.002(4)
C138 0.067(8) 0.040(6) 0.033(6) 0.013(5) 0.012(6) 0.003(6)
C139 0.061(7) 0.043(6) 0.028(6) 0.017(5) 0.007(5) 0.001(5)
C140 0.045(6) 0.035(6) 0.022(5) 0.014(4) 0.003(5) -0.003(5)
C141 0.030(5) 0.036(5) 0.035(6) 0.020(5) 0.011(4) 0.002(4)
C142 0.052(7) 0.045(6) 0.022(5) 0.018(5) 0.008(5) 0.001(5)
C143 0.083(9) 0.051(7) 0.040(7) 0.029(6) 0.009(6) 0.009(6)
C144 0.068(8) 0.050(7) 0.042(7) 0.027(6) 0.017(6) 0.016(6)
C145 0.046(6) 0.045(6) 0.026(5) 0.025(5) 0.007(5) 0.000(5)
C146 0.050(7) 0.050(7) 0.032(6) 0.027(5) 0.011(5) 0.011(5)
C147 0.056(7) 0.038(6) 0.036(6) 0.020(5) 0.014(5) 0.009(5)
C148 0.048(6) 0.032(6) 0.028(5) 0.016(5) 0.006(5) -0.018(5)
C149 0.078(9) 0.056(8) 0.031(6) 0.024(6) 0.002(6) -0.006(6)
C150 0.076(8) 0.030(6) 0.036(6) 0.016(5) -0.001(6) -0.024(6)
C151 0.047(6) 0.045(6) 0.030(6) 0.024(5) 0.013(5) -0.006(5)
C152 0.039(6) 0.030(5) 0.028(5) 0.013(4) 0.009(5) -0.002(4)
C153 0.043(6) 0.027(5) 0.030(5) 0.011(4) 0.011(5) -0.007(4)
C154 0.029(5) 0.034(5) 0.034(5) 0.016(5) 0.010(4) 0.000(4)
C155 0.070(8) 0.065(8) 0.040(7) 0.022(6) 0.023(6) 0.024(7)
C156 0.095(11) 0.094(11) 0.053(8) 0.038(8) 0.022(8) 0.058(9)
C157 0.070(8) 0.046(7) 0.045(7) 0.022(6) 0.005(6) 0.015(6)
C158 0.047(7) 0.057(7) 0.058(7) 0.040(6) 0.023(6) 0.013(6)
C159 0.053(7) 0.046(6) 0.057(7) 0.041(6) 0.026(6) 0.021(5)
C160 0.112(13) 0.067(9) 0.062(9) 0.049(8) -0.011(9) -0.004(8)
C161 0.055(7) 0.070(8) 0.096(9) 0.062(8) 0.046(7) 0.038(6)
C162 0.031(6) 0.054(7) 0.057(7) 0.041(6) 0.028(5) 0.016(5)
C163 0.050(7) 0.043(6) 0.057(7) 0.018(6) 0.026(6) 0.015(6)
C164 0.030(6) 0.046(6) 0.053(7) 0.014(5) 0.022(5) 0.007(5)
C165 0.023(5) 0.030(5) 0.039(5) 0.021(5) 0.013(4) 0.000(4)
C166 0.045(7) 0.032(6) 0.046(6) 0.001(5) 0.022(5) 0.006(5)
C167 0.030(6) 0.063(8) 0.055(7) 0.016(6) 0.015(6) -0.008(5)
C168 0.035(6) 0.041(6) 0.032(5) 0.021(5) 0.014(5) 0.006(5)
C169 0.026(5) 0.035(5) 0.036(5) 0.025(5) 0.015(4) 0.004(4)
C170 0.041(6) 0.044(6) 0.064(7) 0.040(6) 0.034(5) 0.014(5)
C171 0.036(6) 0.054(6) 0.052(6) 0.043(6) 0.020(5) 0.010(5)
C172 0.030(2) 0.032(2) 0.040(2) 0.0218(19) 0.0155(19) 0.0028(18)
C173 0.030(2) 0.032(2) 0.040(2) 0.0218(19) 0.0155(19) 0.0028(18)
C174 0.030(2) 0.032(2) 0.040(2) 0.0218(19) 0.0155(19) 0.0028(18)
C175 0.030(2) 0.032(2) 0.040(2) 0.0218(19) 0.0155(19) 0.0028(18)
C176 0.050(6) 0.033(6) 0.089(8) 0.045(6) 0.047(6) 0.014(5)
C177 0.026(5) 0.041(6) 0.049(6) 0.022(5) 0.022(5) -0.001(4)
C178 0.041(6) 0.039(6) 0.058(7) 0.034(5) 0.022(5) 0.009(5)
C179 0.031(6) 0.041(6) 0.057(7) 0.032(5) 0.019(5) 0.005(5)
C180 0.017(5) 0.039(5) 0.032(5) 0.022(4) 0.008(4) 0.002(4)
C181 0.026(5) 0.049(6) 0.041(6) 0.032(5) 0.015(5) 0.011(5)
C182 0.031(6) 0.034(6) 0.084(8) 0.029(6) 0.027(6) 0.008(5)
C183 0.032(6) 0.035(6) 0.077(8) 0.027(6) 0.023(6) -0.005(5)
C184 0.024(5) 0.037(6) 0.038(5) 0.023(5) 0.011(4) 0.001(4)
C185 0.029(5) 0.032(6) 0.039(6) 0.017(5) 0.012(5) -0.004(4)
C186 0.026(5) 0.031(5) 0.046(6) 0.021(5) 0.016(5) 0.004(4)
C187 0.033(6) 0.041(6) 0.039(6) 0.020(5) 0.013(5) 0.001(5)
C188 0.030(6) 0.053(7) 0.033(6) 0.014(5) 0.006(5) 0.003(5)
C189 0.033(6) 0.064(7) 0.046(7) 0.021(6) 0.021(5) 0.013(5)
C190 0.036(6) 0.052(7) 0.043(6) 0.021(5) 0.022(5) 0.007(5)
C191 0.032(6) 0.042(6) 0.033(6) 0.018(5) 0.013(5) 0.004(4)
C192 0.027(6) 0.060(7) 0.062(8) 0.013(6) 0.015(6) 0.010(5)
Cl1 0.0425(15) 0.0448(15) 0.0466(15) 0.0270(13) 0.0221(12) 0.0087(12)
Cl2 0.077(2) 0.0518(19) 0.063(2) 0.0247(16) 0.0196(18) 0.0072(17)
Cl3 0.0598(19) 0.0586(17) 0.0447(16) 0.0304(14) 0.0194(14) 0.0159(14)
Cl4 0.148(5) 0.045(2) 0.086(3) 0.023(2) 0.049(3) -0.002(3)
Cl5 0.053(3) 0.127(4) 0.052(3) 0.017(3) 0.022(2) 0.014(3)
Cl6 0.064(2) 0.0456(17) 0.064(2) 0.0284(15) 0.0060(16) 0.0009(15)
Cl7 0.065(2) 0.0504(17) 0.069(2) 0.0336(16) 0.0263(17) -0.0001(15)
Cl8 0.054(2) 0.106(3) 0.069(3) 0.063(3) 0.015(2) 0.003(2)
O2 0.078(6) 0.043(5) 0.089(6) 0.029(5) 0.038(5) 0.024(4)
O3 0.084(6) 0.072(5) 0.037(4) 0.024(4) 0.038(4) 0.036(5)
O4 0.073(6) 0.064(5) 0.036(4) 0.025(4) 0.026(4) 0.025(4)
O5 0.044(4) 0.057(5) 0.072(5) 0.041(4) 0.032(4) 0.005(4)
O6 0.077(6) 0.069(5) 0.084(6) 0.045(5) 0.040(5) -0.016(5)
O7 0.059(5) 0.046(5) 0.047(5) -0.007(4) -0.020(4) 0.008(4)
O8 0.034(4) 0.045(4) 0.035(4) 0.010(3) 0.000(3) -0.007(3)
O9 0.048(5) 0.058(5) 0.052(4) 0.036(4) 0.015(4) 0.023(4)
O10 0.118(8) 0.055(5) 0.079(7) 0.042(5) 0.008(6) 0.035(5)
O11 0.038(4) 0.075(5) 0.064(5) 0.050(4) 0.027(4) 0.022(4)
O12 0.043(5) 0.085(6) 0.072(5) 0.042(5) 0.036(4) 0.023(4)
O20 0.068(5) 0.040(4) 0.039(4) 0.015(4) 0.002(4) 0.001(4)
O21 0.060(5) 0.073(5) 0.048(4) 0.035(4) 0.029(4) 0.014(4)
O22 0.056(5) 0.053(5) 0.078(6) 0.030(4) 0.030(4) 0.022(4)
O23 0.046(4) 0.063(5) 0.088(6) 0.047(5) 0.040(4) 0.017(4)
O24 0.087(7) 0.058(5) 0.063(6) 0.019(5) 0.016(5) -0.022(5)
O25 0.099(8) 0.082(7) 0.098(7) 0.057(6) 0.028(6) 0.042(6)
O26 0.115(8) 0.065(6) 0.053(6) 0.015(5) 0.032(5) -0.008(5)
O27 0.057(5) 0.071(6) 0.077(6) 0.039(5) 0.025(5) 0.007(4)
O28 0.054(5) 0.108(7) 0.094(7) 0.056(6) 0.042(5) 0.016(5)
O29 0.074(6) 0.061(5) 0.058(5) 0.032(4) 0.030(4) 0.017(4)
O30 0.100(7) 0.077(6) 0.088(6) 0.064(6) 0.039(6) 0.026(5)
O31 0.059(5) 0.083(6) 0.039(4) 0.028(4) 0.005(4) 0.012(4)
O36 0.121(13) 0.156(15) 0.061(9) 0.038(9) 0.002(8) 0.038(11)
O37 0.072(8) 0.056(7) 0.065(7) 0.019(6) 0.012(6) 0.007(6)
O38 0.169(15) 0.070(8) 0.108(10) 0.052(8) 0.067(10) 0.032(9)
O39 0.152(16) 0.168(17) 0.095(11) 0.005(11) 0.071(11) -0.042(13)
O40 0.102(8) 0.074(6) 0.057(6) 0.027(5) 0.010(5) -0.013(6)
O41 0.052(6) 0.098(7) 0.140(9) 0.072(7) 0.029(6) 0.007(5)
O42 0.109(8) 0.051(5) 0.067(6) 0.034(5) 0.008(5) 0.015(5)
O43 0.064(5) 0.069(5) 0.065(5) 0.046(5) 0.011(4) -0.003(4)
O44 0.102(7) 0.069(6) 0.104(7) 0.063(6) 0.054(6) 0.025(5)
O45 0.099(7) 0.044(5) 0.047(5) 0.021(4) 0.021(5) -0.005(4)
O46 0.056(5) 0.082(6) 0.058(5) 0.020(5) 0.015(4) -0.012(5)
O47 0.069(6) 0.070(6) 0.116(7) 0.057(6) 0.052(6) 0.013(5)
O48 0.059(8) 0.223(17) 0.085(9) 0.098(11) 0.018(7) -0.023(9)
O49 0.071(9) 0.098(10) 0.094(9) 0.033(8) 0.007(7) -0.020(7)
O50 0.039(7) 0.248(18) 0.070(8) 0.099(10) -0.003(6) -0.028(9)
O51 0.137(14) 0.108(12) 0.154(15) 0.060(11) 0.033(12) 0.061(11)
N1S 0.087(10) 0.157(14) 0.160(14) 0.129(13) 0.056(10) 0.047(10)
C1S 0.071(10) 0.060(8) 0.088(10) 0.051(8) 0.036(8) 0.030(7)
C2S 0.079(11) 0.119(13) 0.113(12) 0.082(11) 0.051(10) 0.039(10)

loop_
_atom_type_symbol
_atom_type_description
_atom_type_scat_dispersion_real
_atom_type_scat_dispersion_imag
_atom_type_scat_source
C C 0.0033 0.0016 'International Tables Vol C Tables 4.2.6.8 and 6.1.1.4'
H H 0.0000 0.0000 'International Tables Vol C Tables 4.2.6.8 and 6.1.1.4'
Cl Cl 0.1484 0.1585 'International Tables Vol C Tables 4.2.6.8 and 6.1.1.4'
Fe Fe 0.3463 0.8444 'International Tables Vol C Tables 4.2.6.8 and 6.1.1.4'
N N 0.0061 0.0033 'International Tables Vol C Tables 4.2.6.8 and 6.1.1.4'
O O 0.0106 0.0060 'International Tables Vol C Tables 4.2.6.8 and 6.1.1.4'

loop_
_geom_angle_atom_site_label_1
_geom_angle_atom_site_label_2
_geom_angle_atom_site_label_3
_geom_angle
N1 Fe1 N2 81.8(4)
N1 Fe1 N6 93.3(4)
N2 Fe1 N6 95.6(4)
N1 Fe1 N5 97.2(3)
N2 Fe1 N5 176.0(4)
N6 Fe1 N5 80.6(3)
N1 Fe1 N10 173.8(3)
N2 Fe1 N10 93.7(3)
N6 Fe1 N10 91.4(3)
N5 Fe1 N10 87.5(3)
N1 Fe1 N9 95.4(4)
N2 Fe1 N9 89.4(4)
N6 Fe1 N9 170.6(3)
N5 Fe1 N9 94.6(3)
N10 Fe1 N9 80.2(3)
N4 Fe2 N13 97.6(3)
N4 Fe2 N17 95.1(3)
N13 Fe2 N17 100.3(3)
N4 Fe2 N3 81.0(3)
N13 Fe2 N3 85.9(3)
N17 Fe2 N3 173.1(3)
N4 Fe2 N18 88.1(3)
N13 Fe2 N18 173.6(3)
N17 Fe2 N18 82.0(3)
N3 Fe2 N18 92.1(3)
N4 Fe2 N14 174.2(3)
N13 Fe2 N14 80.7(3)
N17 Fe2 N14 90.6(3)
N3 Fe2 N14 93.4(3)
N18 Fe2 N14 93.3(3)
N7 Fe3 N8 80.9(3)
N7 Fe3 N15 93.4(3)
N8 Fe3 N15 90.5(3)
N7 Fe3 N16 173.9(3)
N8 Fe3 N16 97.1(3)
N15 Fe3 N16 80.8(3)
N7 Fe3 N22 92.0(3)
N8 Fe3 N22 172.9(3)
N15 Fe3 N22 89.9(3)
N16 Fe3 N22 89.9(3)
N7 Fe3 N21 89.0(3)
N8 Fe3 N21 98.0(3)
N15 Fe3 N21 171.4(3)
N16 Fe3 N21 97.1(3)
N22 Fe3 N21 81.7(3)
N23 Fe4 N24 81.2(3)
N23 Fe4 N20 174.4(3)
N24 Fe4 N20 98.7(3)
N23 Fe4 N19 93.0(3)
N24 Fe4 N19 93.1(3)
N20 Fe4 N19 81.5(3)
N23 Fe4 N11 95.7(3)
N24 Fe4 N11 174.7(3)
N20 Fe4 N11 84.9(3)
N19 Fe4 N11 91.3(3)
N23 Fe4 N12 90.1(3)
N24 Fe4 N12 94.7(3)
N20 Fe4 N12 95.4(3)
N19 Fe4 N12 172.0(3)
N11 Fe4 N12 81.0(3)
C8 N1 C4 116.9(8)
C8 N1 Fe1 114.4(7)
C4 N1 Fe1 128.5(6)
C13 N2 C9 118.0(8)
C13 N2 Fe1 128.9(7)
C9 N2 Fe1 112.8(7)
C23 N3 C24 118.1(7)
C23 N3 Fe2 113.7(6)
C24 N3 Fe2 128.2(6)
C25 N4 C26 117.6(8)
C25 N4 Fe2 115.7(6)
C26 N4 Fe2 125.5(6)
C40 N5 C37 118.3(7)
C40 N5 Fe1 114.3(6)
C37 N5 Fe1 127.0(6)
C45 N6 C41 118.7(8)
C45 N6 Fe1 128.8(6)
C41 N6 Fe1 112.2(6)
C54 N7 C53 115.3(8)
C54 N7 Fe3 115.6(6)
C53 N7 Fe3 128.8(6)
C57 N8 C58 114.7(7)
C57 N8 Fe3 115.6(6)
C58 N8 Fe3 129.1(6)
C168 N9 C165 119.2(8)
C168 N9 Fe1 114.0(6)
C165 N9 Fe1 126.8(6)
C169 N10 C173 118.0(8)
C169 N10 Fe1 114.3(6)
C173 N10 Fe1 127.6(6)
C180 N11 C184 118.5(8)
C180 N11 Fe4 128.5(6)
C184 N11 Fe4 112.6(6)
C185 N12 C186 117.2(7)
C185 N12 Fe4 114.3(6)
C186 N12 Fe4 128.5(6)
C72 N13 C69 116.1(8)
C72 N13 Fe2 115.1(6)
C69 N13 Fe2 126.8(6)
C77 N14 C73 117.3(8)
C77 N14 Fe2 128.5(6)
C73 N14 Fe2 113.8(6)
C88 N15 C87 118.3(8)
C88 N15 Fe3 127.4(7)
C87 N15 Fe3 113.7(6)
C89 N16 C90 118.4(8)
C89 N16 Fe3 114.6(6)
C90 N16 Fe3 127.0(6)
C104 N17 C101 117.1(7)
C104 N17 Fe2 113.5(5)
C101 N17 Fe2 129.3(6)
C109 N18 C105 117.7(7)
C109 N18 Fe2 128.3(6)
C105 N18 Fe2 113.9(5)
C117 N19 C118 117.7(7)
C117 N19 Fe4 128.8(6)
C118 N19 Fe4 113.1(5)
C121 N20 C122 115.4(7)
C121 N20 Fe4 114.5(6)
C122 N20 Fe4 128.3(6)
C153 N21 C154 116.0(8)
C153 N21 Fe3 112.2(6)
C154 N21 Fe3 131.7(6)
C152 N22 C151 117.6(8)
C152 N22 Fe3 129.6(6)
C151 N22 Fe3 112.8(6)
C137 N23 C141 118.0(8)
C137 N23 Fe4 115.5(6)
C141 N23 Fe4 126.4(6)
C136 N24 C133 117.7(8)
C136 N24 Fe4 114.5(6)
C133 N24 Fe4 127.5(6)
O1 C1 H1A 109.5
O1 C1 H1B 109.5
H1A C1 H1B 109.5
O1 C1 H1C 109.5
H1A C1 H1C 109.5
H1B C1 H1C 109.5
C7 C2 C3 119.3(14)
C7 C2 H2 120.4
C3 C2 H2 120.4
C4 C3 C2 121.6(12)
C4 C3 H3 119.2
C2 C3 H3 119.2
C5 C4 C3 119.7(10)
C5 C4 N1 120.5(9)
C3 C4 N1 119.7(9)
C4 C5 C6 116.7(11)
C4 C5 H5 121.6
C6 C5 H5 121.6
C7 C6 C5 118.2(11)
C7 C6 H6 120.9
C5 C6 H6 120.9
C2 C7 C6 124.5(11)
C2 C7 O1 109.3(13)
C6 C7 O1 126.2(12)
N1 C8 C9 116.8(10)
N1 C8 H8 121.6
C9 C8 H8 121.6
N2 C9 C10 121.0(9)
N2 C9 C8 113.5(9)
C10 C9 C8 125.5(10)
C11 C10 C9 119.6(10)
C11 C10 H10 120.2
C9 C10 H10 120.2
C10 C11 C12 120.5(10)
C10 C11 H11 119.7
C12 C11 H11 119.7
C11 C12 C13 116.8(9)
C11 C12 C14 121.8(9)
C13 C12 C14 121.3(9)
N2 C13 C12 124.0(9)
N2 C13 H13 118.0
C12 C13 H13 118.0
C19 C14 C15 116.3(9)
C19 C14 C12 122.8(9)
C15 C14 C12 120.9(9)
C16 C15 C14 122.5(10)
C16 C15 H15 118.7
C14 C15 H15 118.7
C15 C16 C17 121.6(9)
C15 C16 H16 119.2
C17 C16 H16 119.2
C16 C17 C18 117.2(9)
C16 C17 C20 120.6(8)
C18 C17 C20 122.2(9)
C19 C18 C17 120.4(9)
C19 C18 H18 119.8
C17 C18 H18 119.8
C14 C19 C18 121.9(9)
C14 C19 H19 119.1
C18 C19 H19 119.1
C21 C20 C24 117.1(9)
C21 C20 C17 124.0(8)
C24 C20 C17 118.8(8)
C20 C21 C22 119.9(9)
C20 C21 H21 120.1
C22 C21 H21 120.1
C21 C22 C23 118.9(9)
C21 C22 H22 120.5
C23 C22 H22 120.5
N3 C23 C22 121.8(9)
N3 C23 C25 114.7(8)
C22 C23 C25 123.4(9)
N3 C24 C20 124.1(8)
N3 C24 H24 118.0
C20 C24 H24 118.0
N4 C25 C23 114.8(9)
N4 C25 H25 122.6
C23 C25 H25 122.6
C27 C26 C31 119.1(8)
C27 C26 N4 119.5(8)
C31 C26 N4 121.4(8)
C28 C27 C26 122.0(9)
C28 C27 H27 119.0
C26 C27 H27 119.0
C27 C28 C29 119.5(9)
C27 C28 H28 120.3
C29 C28 H28 120.3
C30 C29 O2 116.1(10)
C30 C29 C28 119.0(9)
O2 C29 C28 124.9(10)
C29 C30 C31 122.7(10)
C29 C30 H30 118.6
C31 C30 H30 118.6
C26 C31 C30 117.6(10)
C26 C31 H31 121.2
C30 C31 H31 121.2
O3 C33 H33A 109.5
O3 C33 H33B 109.5
H33A C33 H33B 109.5
O3 C33 H33C 109.5
H33A C33 H33C 109.5
H33B C33 H33C 109.5
C35 C34 C39 121.7(9)
C35 C34 O3 115.2(9)
C39 C34 O3 123.0(10)
C36 C35 C34 118.4(9)
C36 C35 H35 120.8
C34 C35 H35 120.8
C35 C36 C37 122.3(10)
C35 C36 H36 118.8
C37 C36 H36 118.8
C38 C37 C36 118.0(9)
C38 C37 N5 120.9(8)
C36 C37 N5 121.0(9)
C37 C38 C39 121.7(9)
C37 C38 H38 119.2
C39 C38 H38 119.2
C38 C39 C34 117.8(10)
C38 C39 H39 121.1
C34 C39 H39 121.1
N5 C40 C41 116.7(8)
N5 C40 H40 121.6
C41 C40 H40 121.6
N6 C41 C42 121.9(8)
N6 C41 C40 114.4(8)
C42 C41 C40 123.6(8)
C43 C42 C41 119.2(9)
C43 C42 H42 120.4
C41 C42 H42 120.4
C42 C43 C44 118.3(9)
C42 C43 H43 120.9
C44 C43 H43 120.9
C45 C44 C43 118.8(8)
C45 C44 C46 120.1(8)
C43 C44 C46 121.1(8)
N6 C45 C44 122.6(8)
N6 C45 H45 118.7
C44 C45 H45 118.7
C47 C46 C51 118.3(9)
C47 C46 C44 122.9(8)
C51 C46 C44 118.8(8)
C46 C47 C48 121.9(9)
C46 C47 H47 119.1
C48 C47 H47 119.1
C47 C48 C49 120.3(9)
C47 C48 H48 119.9
C49 C48 H48 119.9
C48 C49 C50 118.8(9)
C48 C49 C52 121.9(9)
C50 C49 C52 119.1(9)
C51 C50 C49 119.8(9)
C51 C50 H50 120.1
C49 C50 H50 120.1
C46 C51 C50 120.8(9)
C46 C51 H51 119.6
C50 C51 H51 119.6
C56 C52 C53 117.9(9)
C56 C52 C49 123.2(8)
C53 C52 C49 118.9(8)
N7 C53 C52 123.4(9)
N7 C53 H53 118.3
C52 C53 H53 118.3
C55 C54 N7 123.9(8)
C55 C54 C57 125.2(9)
N7 C54 C57 110.8(8)
C54 C55 C56 119.4(9)
C54 C55 H55 120.3
C56 C55 H55 120.3
C52 C56 C55 119.9(9)
C52 C56 H56 120.1
C55 C56 H56 120.1
N8 C57 C54 117.0(8)
N8 C57 H57 121.5
C54 C57 H57 121.5
C63 C58 C59 119.8(8)
C63 C58 N8 121.4(8)
C59 C58 N8 118.6(8)
C60 C59 C58 119.7(9)
C60 C59 H59 120.1
C58 C59 H59 120.1
C61 C60 C59 120.0(9)
C61 C60 H60 120.0
C59 C60 H60 120.0
C60 C61 C62 120.7(9)
C60 C61 O4 115.2(9)
C62 C61 O4 124.0(10)
C61 C62 C63 119.2(9)
C61 C62 H62 120.4
C63 C62 H62 120.4
C58 C63 C62 120.5(9)
C58 C63 H63 119.8
C62 C63 H63 119.8
O4 C64 H64A 109.5
O4 C64 H64B 109.5
H64A C64 H64B 109.5
O4 C64 H64C 109.5
H64A C64 H64C 109.5
H64B C64 H64C 109.5
O5 C65 H65A 109.5
O5 C65 H65B 109.5
H65A C65 H65B 109.5
O5 C65 H65C 109.5
H65A C65 H65C 109.5
H65B C65 H65C 109.5
C71 C66 O5 123.4(10)
C71 C66 C67 120.9(9)
O5 C66 C67 115.7(9)
C68 C67 C66 119.3(9)
C68 C67 H67 120.3
C66 C67 H67 120.3
C67 C68 C69 120.9(9)
C67 C68 H68 119.6
C69 C68 H68 119.6
C68 C69 C70 119.1(9)
C68 C69 N13 122.2(9)
C70 C69 N13 118.8(8)
C71 C70 C69 119.9(9)
C71 C70 H70 120.0
C69 C70 H70 120.0
C66 C71 C70 119.7(10)
C66 C71 H71 120.1
C70 C71 H71 120.1
N13 C72 C73 116.6(8)
N13 C72 H72 121.7
C73 C72 H72 121.7
N14 C73 C74 121.8(8)
N14 C73 C72 111.9(8)
C74 C73 C72 126.3(9)
C75 C74 C73 120.2(10)
C75 C74 H74 119.9
C73 C74 H74 119.9
C74 C75 C76 120.0(9)
C74 C75 H75 120.0
C76 C75 H75 120.0
C77 C76 C75 116.1(8)
C77 C76 C78 120.3(9)
C75 C76 C78 123.6(9)
N14 C77 C76 124.5(9)
N14 C77 H77 117.7
C76 C77 H77 117.7
C83 C78 C83' 44.5(12)
C83 C78 C79' 97.5(14)
C83' C78 C79' 117.6(16)
C83 C78 C79 120.9(12)
C83' C78 C79 99.5(14)
C79' C78 C79 53.5(12)
C83 C78 C76 120.5(11)
C83' C78 C76 120.9(14)
C79' C78 C76 121.3(12)
C79 C78 C76 118.4(10)
C82 C81 C80' 94.0(14)
C82 C81 C82' 47.5(12)
C80' C81 C82' 115.8(16)
C82 C81 C84 124.3(11)
C80' C81 C84 123.1(14)
C82' C81 C84 121.1(13)
C82 C81 C80 115.7(12)
C80' C81 C80 49.1(12)
C82' C81 C80 97.4(14)
C84 C81 C80 120.0(11)
C85 C84 C88 116.7(9)
C85 C84 C81 124.1(9)
C88 C84 C81 119.2(9)
C80 C79 C78 120.3(14)
C80 C79 H79 119.8
C78 C79 H79 119.8
C79 C80 C81 120.9(15)
C79 C80 H80 119.6
C81 C80 H80 119.6
C81 C82 C83 121.7(15)
C81 C82 H82 119.2
C83 C82 H82 119.2
C78 C83 C82 120.0(16)
C78 C83 H83 120.0
C82 C83 H83 120.0
C79' C80' C81 122(2)
C79' C80' H80' 119.2
C81 C80' H80' 119.2
C83' C82' C81 122(2)
C83' C82' H82' 119.1
C81 C82' H82' 119.1
C80' C79' C78 122(2)
C80' C79' H79' 119.2
C78 C79' H79' 119.2
C82' C83' C78 121(2)
C82' C83' H83' 119.6
C78 C83' H83' 119.6
C86 C85 C84 119.8(10)
C86 C85 H85 120.1
C84 C85 H85 120.1
C87 C86 C85 119.1(10)
C87 C86 H86 120.5
C85 C86 H86 120.5
C86 C87 N15 123.1(9)
C86 C87 C89 124.2(9)
N15 C87 C89 112.7(8)
N15 C88 C84 122.8(9)
N15 C88 H88 118.6
C84 C88 H88 118.6
N16 C89 C87 115.5(8)
N16 C89 H89 122.2
C87 C89 H89 122.2
C95 C90 C91 119.0(10)
C95 C90 N16 120.2(8)
C91 C90 N16 120.8(8)
C90 C91 C92 120.1(10)
C90 C91 H91 120.0
C92 C91 H91 120.0
C93 C92 C91 120.3(11)
C93 C92 H92 119.8
C91 C92 H92 119.8
O6 C93 C94 125.6(11)
O6 C93 C92 115.3(10)
C94 C93 C92 119.0(11)
C93 C94 C95 119.2(12)
C93 C94 H94 120.4
C95 C94 H94 120.4
C90 C95 C94 122.2(11)
C90 C95 H95 118.9
C94 C95 H95 118.9
O6 C96 H96A 109.5
O6 C96 H96B 109.5
H96A C96 H96B 109.5
O6 C96 H96C 109.5
H96A C96 H96C 109.5
H96B C96 H96C 109.5
O7 C97 H97A 109.5
O7 C97 H97B 109.5
H97A C97 H97B 109.5
O7 C97 H97C 109.5
H97A C97 H97C 109.5
H97B C97 H97C 109.5
C99 C98 O7 125.5(10)
C99 C98 C103 119.7(9)
O7 C98 C103 114.8(9)
C98 C99 C100 120.6(10)
C98 C99 H99 119.7
C100 C99 H99 119.7
C101 C100 C99 119.6(9)
C101 C100 H100 120.2
C99 C100 H100 120.2
C100 C101 C102 120.4(9)
C100 C101 N17 121.1(8)
C102 C101 N17 118.5(9)
C103 C102 C101 119.8(10)
C103 C102 H102 120.1
C101 C102 H102 120.1
C102 C103 C98 119.8(10)
C102 C103 H103 120.1
C98 C103 H103 120.1
N17 C104 C105 117.1(8)
N17 C104 H104 121.5
C105 C104 H104 121.5
N18 C105 C106 122.5(8)
N18 C105 C104 113.1(7)
C106 C105 C104 124.4(8)
C105 C106 C107 118.7(9)
C105 C106 H106 120.6
C107 C106 H106 120.6
C106 C107 C108 120.5(9)
C106 C107 H107 119.7
C108 C107 H107 119.7
C109 C108 C107 116.3(8)
C109 C108 C110 121.7(8)
C107 C108 C110 122.0(8)
N18 C109 C108 124.2(8)
N18 C109 H109 117.9
C108 C109 H109 117.9
C115 C110 C111 117.3(9)
C115 C110 C108 123.4(8)
C111 C110 C108 119.2(8)
C112 C111 C110 120.5(10)
C112 C111 H111 119.8
C110 C111 H111 119.8
C111 C112 C113 122.3(10)
C111 C112 H112 118.8
C113 C112 H112 118.8
C112 C113 C114 116.6(8)
C112 C113 C116 121.7(8)
C114 C113 C116 121.5(8)
C115 C114 C113 120.3(9)
C115 C114 H114 119.8
C113 C114 H114 119.8
C114 C115 C110 122.8(9)
C114 C115 H115 118.6
C110 C115 H115 118.6
C120 C116 C117 117.5(8)
C120 C116 C113 123.3(8)
C117 C116 C113 119.2(8)
N19 C117 C116 123.2(8)
N19 C117 H117 118.4
C116 C117 H117 118.4
C119 C118 N19 121.6(8)
C119 C118 C121 125.4(9)
N19 C118 C121 112.9(8)
C118 C119 C120 119.6(9)
C118 C119 H119 120.2
C120 C119 H119 120.2
C116 C120 C119 120.2(9)
C116 C120 H120 119.9
C119 C120 H120 119.9
N20 C121 C118 116.8(8)
N20 C121 H121 121.6
C118 C121 H121 121.6
C127 C122 C123 120.4(8)
C127 C122 N20 120.7(8)
C123 C122 N20 118.9(8)
C122 C123 C124 120.2(9)
C122 C123 H123 119.9
C124 C123 H123 119.9
C125 C124 C123 119.4(9)
C125 C124 H124 120.3
C123 C124 H124 120.3
O8 C125 C124 124.3(9)
O8 C125 C126 115.0(9)
C124 C125 C126 120.7(9)
C125 C126 C127 119.8(9)
C125 C126 H126 120.1
C127 C126 H126 120.1
C122 C127 C126 119.4(9)
C122 C127 H127 120.3
C126 C127 H127 120.3
O8 C128 H12A 109.5
O8 C128 H12B 109.5
H12A C128 H12B 109.5
O8 C128 H12C 109.5
H12A C128 H12C 109.5
H12B C128 H12C 109.5
O9 C129 H12D 109.5
O9 C129 H12E 109.5
H12D C129 H12E 109.5
O9 C129 H12F 109.5
H12D C129 H12F 109.5
H12E C129 H12F 109.5
C131 C130 C135 120.6(10)
C131 C130 O9 123.9(10)
C135 C130 O9 115.4(9)
C130 C131 C132 119.1(10)
C130 C131 H131 120.5
C132 C131 H131 120.5
C133 C132 C131 120.4(9)
C133 C132 H132 119.8
C131 C132 H132 119.8
C132 C133 C134 119.6(9)
C132 C133 N24 121.9(9)
C134 C133 N24 118.5(8)
C135 C134 C133 120.1(9)
C135 C134 H134 119.9
C133 C134 H134 119.9
C134 C135 C130 120.0(10)
C134 C135 H135 120.0
C130 C135 H135 120.0
N24 C136 C137 116.6(9)
N24 C136 H136 121.7
C137 C136 H136 121.7
N23 C137 C138 123.7(9)
N23 C137 C136 112.2(8)
C138 C137 C136 124.1(9)
C137 C138 C139 117.0(10)
C137 C138 H138 121.5
C139 C138 H138 121.5
C140 C139 C138 121.4(10)
C140 C139 H139 119.3
C138 C139 H139 119.3
C139 C140 C141 117.7(9)
C139 C140 C142 122.8(9)
C141 C140 C142 119.5(9)
N23 C141 C140 122.2(9)
N23 C141 H141 118.9
C140 C141 H141 118.9
C143 C142 C147 117.8(10)
C143 C142 C140 122.1(9)
C147 C142 C140 120.1(9)
C142 C143 C144 121.6(10)
C142 C143 H143 119.2
C144 C143 H143 119.2
C145 C144 C143 120.0(11)
C145 C144 H144 120.0
C143 C144 H144 120.0
C144 C145 C146 117.3(10)
C144 C145 C148 121.8(9)
C146 C145 C148 120.8(8)
C147 C146 C145 122.7(9)
C147 C146 H146 118.7
C145 C146 H146 118.7
C146 C147 C142 120.6(10)
C146 C147 H147 119.7
C142 C147 H147 119.7
C149 C148 C152 116.2(9)
C149 C148 C145 123.2(9)
C152 C148 C145 120.5(8)
C150 C149 C148 119.5(10)
C150 C149 H149 120.2
C148 C149 H149 120.2
C149 C150 C151 121.2(10)
C149 C150 H150 119.4
C151 C150 H150 119.4
C150 C151 N22 120.6(9)
C150 C151 C153 125.8(9)
N22 C151 C153 113.5(8)
N22 C152 C148 124.8(9)
N22 C152 H152 117.6
C148 C152 H152 117.6
N21 C153 C151 119.7(9)
N21 C153 H153 120.2
C151 C153 H153 120.2
C159 C154 C155 118.0(10)
C159 C154 N21 120.4(9)
C155 C154 N21 121.1(9)
C154 C155 C156 121.3(11)
C154 C155 H155 119.4
C156 C155 H155 119.4
C157 C156 C155 119.3(12)
C157 C156 H156 120.3
C155 C156 H156 120.3
C158 C157 O10 124.5(12)
C158 C157 C156 119.1(11)
O10 C157 C156 116.4(12)
C157 C158 C159 119.9(11)
C157 C158 H158 120.0
C159 C158 H158 120.0
C154 C159 C158 122.3(10)
C154 C159 H159 118.9
C158 C159 H159 118.9
O10 C160 H16A 109.5
O10 C160 H16B 109.5
H16A C160 H16B 109.5
O10 C160 H16C 109.5
H16A C160 H16C 109.5
H16B C160 H16C 109.5
O11 C161 H16D 109.5
O11 C161 H16E 109.5
H16D C161 H16E 109.5
O11 C161 H16F 109.5
H16D C161 H16F 109.5
H16E C161 H16F 109.5
C167 C162 O11 116.8(9)
C167 C162 C163 118.3(9)
O11 C162 C163 124.9(9)
C164 C163 C162 119.8(10)
C164 C163 H163 120.1
C162 C163 H163 120.1
C163 C164 C165 121.8(10)
C163 C164 H164 119.1
C165 C164 H164 119.1
C166 C165 C164 118.1(9)
C166 C165 N9 120.4(8)
C164 C165 N9 121.5(8)
C165 C166 C167 120.1(9)
C165 C166 H166 119.9
C167 C166 H166 119.9
C162 C167 C166 121.8(10)
C162 C167 H167 119.1
C166 C167 H167 119.1
N9 C168 C169 118.4(9)
N9 C168 H168 120.8
C169 C168 H168 120.8
N10 C169 C170 121.9(8)
N10 C169 C168 112.8(8)
C170 C169 C168 125.3(8)
C171 C170 C169 119.9(9)
C171 C170 H170 120.0
C169 C170 H170 120.0
C170 C171 C172 118.5(9)
C170 C171 H171 120.7
C172 C171 H171 120.7
C173 C172 C171 118.2(9)
C173 C172 C174 120.8(8)
C171 C172 C174 121.0(9)
N10 C173 C172 123.4(8)
N10 C173 H173 118.3
C172 C173 H173 118.3
C179 C174 C175 119.7(9)
C179 C174 C172 121.9(8)
C175 C174 C172 118.3(8)
C176 C175 C174 119.2(9)
C176 C175 H175 120.4
C174 C175 H175 120.4
C177 C176 C175 121.2(9)
C177 C176 H176 119.4
C175 C176 H176 119.4
C176 C177 C178 118.9(9)
C176 C177 C181 120.4(8)
C178 C177 C181 120.7(9)
C179 C178 C177 120.0(9)
C179 C178 H178 120.0
C177 C178 H178 120.0
C174 C179 C178 120.9(9)
C174 C179 H179 119.6
C178 C179 H179 119.6
N11 C180 C181 122.3(8)
N11 C180 H180 118.9
C181 C180 H180 118.9
C182 C181 C180 119.0(8)
C182 C181 C177 121.2(9)
C180 C181 C177 119.8(8)
C183 C182 C181 119.0(9)
C183 C182 H182 120.5
C181 C182 H182 120.5
C182 C183 C184 120.2(9)
C182 C183 H183 119.9
C184 C183 H183 119.9
N11 C184 C183 120.9(8)
N11 C184 C185 113.8(8)
C183 C184 C185 125.1(8)
N12 C185 C184 117.3(8)
N12 C185 H185 121.3
C184 C185 H185 121.3
C191 C186 C187 120.2(9)
C191 C186 N12 118.9(8)
C187 C186 N12 120.9(8)
C188 C187 C186 119.6(9)
C188 C187 H187 120.2
C186 C187 H187 120.2
C189 C188 C187 120.5(10)
C189 C188 H188 119.8
C187 C188 H188 119.8
C188 C189 O12 125.4(10)
C188 C189 C190 120.1(9)
O12 C189 C190 114.5(9)
C191 C190 C189 119.9(9)
C191 C190 H190 120.1
C189 C190 H190 120.1
C190 C191 C186 119.6(9)
C190 C191 H191 120.2
C186 C191 H191 120.2
O12 C192 H19A 109.5
O12 C192 H19B 109.5
H19A C192 H19B 109.5
O12 C192 H19C 109.5
H19A C192 H19C 109.5
H19B C192 H19C 109.5
O23 Cl1 O21 109.2(5)
O23 Cl1 O22 109.3(5)
O21 Cl1 O22 109.9(5)
O23 Cl1 O20 109.3(5)
O21 Cl1 O20 110.0(5)
O22 Cl1 O20 109.1(5)
O24 Cl2 O25 109.9(7)
O24 Cl2 O26 110.3(6)
O25 Cl2 O26 110.4(7)
O24 Cl2 O27 108.6(6)
O25 Cl2 O27 108.2(6)
O26 Cl2 O27 109.4(6)
O30 Cl3 O31 112.3(6)
O30 Cl3 O28 109.7(6)
O31 Cl3 O28 109.8(5)
O30 Cl3 O29 107.6(5)
O31 Cl3 O29 109.9(5)
O28 Cl3 O29 107.4(5)
O32 Cl4 O34 114.0(18)
O32 Cl4 O33 114.3(16)
O34 Cl4 O33 112.4(11)
O32 Cl4 O35 109.6(16)
O34 Cl4 O35 102.5(11)
O33 Cl4 O35 102.7(10)
O36 Cl5 O39 122.3(12)
O36 Cl5 O37 114.3(11)
O39 Cl5 O37 116.0(8)
O36 Cl5 O38 97.4(9)
O39 Cl5 O38 93.8(13)
O37 Cl5 O38 106.7(8)
O42 Cl6 O41 108.7(6)
O42 Cl6 O40 107.6(6)
O41 Cl6 O40 111.5(7)
O42 Cl6 O43 109.8(6)
O41 Cl6 O43 108.8(6)
O40 Cl6 O43 110.4(6)
O44 Cl7 O47 109.7(5)
O44 Cl7 O45 107.8(5)
O47 Cl7 O45 110.1(6)
O44 Cl7 O46 111.0(6)
O47 Cl7 O46 109.9(6)
O45 Cl7 O46 108.2(5)
O51 Cl8 O48 112.3(12)
O51 Cl8 O50 110.7(11)
O48 Cl8 O50 110.9(8)
O51 Cl8 O49 105.2(10)
O48 Cl8 O49 104.7(9)
O50 Cl8 O49 112.9(9)
C1 O1 C7 111.1(14)
C29 O2 C29A 116.0(9)
C34 O3 C33 118.1(9)
C61 O4 C64 115.5(9)
C66 O5 C65 117.4(8)
C93 O6 C96 117.4(9)
C98 O7 C97 117.5(9)
C125 O8 C128 117.4(8)
C130 O9 C129 116.4(9)
C157 O10 C160 116.6(11)
C162 O11 C161 117.9(9)
C189 O12 C192 114.6(9)
N1S C1S C2S 178.0(16)
C1S C2S H2S1 109.5
C1S C2S H2S2 109.5
H2S1 C2S H2S2 109.5
C1S C2S H2S3 109.5
H2S1 C2S H2S3 109.5
H2S2 C2S H2S3 109.5
N2S C3S C4S 168(2)
C3S C4S H4S1 109.5
C3S C4S H4S2 109.5
H4S1 C4S H4S2 109.5
C3S C4S H4S3 109.5
H4S1 C4S H4S3 109.5
H4S2 C4S H4S3 109.5
O2 C29A H29A 109.5
O2 C29A H29B 109.5
H29A C29A H29B 109.5
O2 C29A H29C 109.5
H29A C29A H29C 109.5
H29B C29A H29C 109.5
C5S C6S H6S1 109.5
C5S C6S H6S2 109.5
H6S1 C6S H6S2 109.5
C5S C6S H6S3 109.5
H6S1 C6S H6S3 109.5
H6S2 C6S H6S3 109.5
N3S C5S C6S 178(2)
C23S O2S C20S 119.3(17)
O2S C20S C22S 114.6(17)
O2S C20S C21S 103.9(16)
C22S C20S C21S 97.5(18)
O2S C20S H20S 113.1
C22S C20S H20S 113.1
C21S C20S H20S 113.1
C23S C24S H24A 109.5
C23S C24S H24B 109.5
H24A C24S H24B 109.5
C23S C24S H24C 109.5
H24A C24S H24C 109.5
H24B C24S H24C 109.5
C20S C21S H21A 109.5
C20S C21S H21B 109.5
H21A C21S H21B 109.5
C20S C21S H21C 109.5
H21A C21S H21C 109.5
H21B C21S H21C 109.5
O2S C23S C24S 105(2)
O2S C23S C25S 109(3)
C24S C23S C25S 110(3)
O2S C23S H23S 110.9
C24S C23S H23S 110.9
C25S C23S H23S 110.9
C20S C22S H22A 109.5
C20S C22S H22B 109.5
H22A C22S H22B 109.5
C20S C22S H22C 109.5
H22A C22S H22C 109.5
H22B C22S H22C 109.5
C23S C25S H25A 109.5
C23S C25S H25B 109.5
H25A C25S H25B 109.5
C23S C25S H25C 109.5
H25A C25S H25C 109.5
H25B C25S H25C 109.5
C10S O1S C13S 120.4(17)
C15S C13S C14S 117(2)
C15S C13S O1S 109.8(18)
C14S C13S O1S 109(2)
C15S C13S H13S 106.7
C14S C13S H13S 106.7
O1S C13S H13S 106.7
C12S C10S C11S 127(2)
C12S C10S O1S 104.2(18)
C11S C10S O1S 107(2)
C12S C10S H10S 105.5
C11S C10S H10S 105.5
O1S C10S H10S 105.5
N6S C60S C61S 176(3)
C60S C61S H61A 109.5
C60S C61S H61B 109.5
H61A C61S H61B 109.5
C60S C61S H61C 109.5
H61A C61S H61C 109.5
H61B C61S H61C 109.5
N5S C7S C8S 180.0
C7S C8S H8A 110.3
C7S C8S H8B 110.3
H8A C8S H8B 108.6
C7S C8S H8C 110.3
H8A C8S H8C 108.6
H8B C8S H8C 108.6
O55 Cl13 O52 109.5
O55 Cl13 O53 109.5
O52 Cl13 O53 109.5
O55 Cl13 O54 109.5
O52 Cl13 O54 109.5
O53 Cl13 O54 109.5
O54' Cl3' O52' 109.5
O54' Cl3' O55' 109.5
O52' Cl3' O55' 109.5
O54' Cl3' O53' 109.5
O52' Cl3' O53' 109.5
O55' Cl3' O53' 109.5
C72S N7S C70S 98(2)
N7S C70S C71S 176(2)
N7S C72S C73S 166(3)
C72S C73S H73A 109.5
C72S C73S H73B 109.5
H73A C73S H73B 109.5
C72S C73S H73C 109.5
H73A C73S H73C 109.5
H73B C73S H73C 109.5
N8S C40S C41S 172(4)
C40S C41S H41A 109.5
C40S C41S H41B 109.5
H41A C41S H41B 109.5
C40S C41S H41C 109.5
H41A C41S H41C 109.5
H41B C41S H41C 109.5

loop_
_geom_bond_atom_site_label_1
_geom_bond_atom_site_label_2
_geom_bond_distance
Fe1 N1 1.956(9)
Fe1 N2 1.971(8)
Fe1 N6 1.986(7)
Fe1 N5 1.988(7)
Fe1 N10 1.990(7)
Fe1 N9 1.991(7)
Fe2 N4 1.955(8)
Fe2 N13 1.958(7)
Fe2 N17 1.966(7)
Fe2 N3 1.967(7)
Fe2 N18 1.969(7)
Fe2 N14 1.984(7)
Fe3 N7 1.957(8)
Fe3 N8 1.964(7)
Fe3 N15 1.968(7)
Fe3 N16 1.976(7)
Fe3 N22 1.986(8)
Fe3 N21 2.009(7)
Fe4 N23 1.956(8)
Fe4 N24 1.967(8)
Fe4 N20 1.967(7)
Fe4 N19 1.984(7)
Fe4 N11 1.986(8)
Fe4 N12 1.995(7)
N1 C8 1.293(12)
N1 C4 1.437(12)
N2 C13 1.334(12)
N2 C9 1.362(13)
N3 C23 1.344(12)
N3 C24 1.345(11)
N4 C25 1.303(11)
N4 C26 1.450(11)
N5 C40 1.259(11)
N5 C37 1.448(11)
N6 C45 1.332(11)
N6 C41 1.340(11)
N7 C54 1.368(12)
N7 C53 1.373(11)
N8 C57 1.276(11)
N8 C58 1.463(11)
N9 C168 1.282(12)
N9 C165 1.436(12)
N10 C169 1.350(11)
N10 C173 1.361(11)
N11 C180 1.329(11)
N11 C184 1.385(11)
N12 C185 1.292(12)
N12 C186 1.464(12)
N13 C72 1.287(12)
N13 C69 1.433(12)
N14 C77 1.329(11)
N14 C73 1.363(12)
N15 C88 1.328(11)
N15 C87 1.355(12)
N16 C89 1.294(12)
N16 C90 1.425(12)
N17 C104 1.311(11)
N17 C101 1.442(11)
N18 C109 1.345(11)
N18 C105 1.354(11)
N19 C117 1.337(11)
N19 C118 1.384(11)
N20 C121 1.313(12)
N20 C122 1.459(11)
N21 C153 1.295(11)
N21 C154 1.441(12)
N22 C152 1.319(12)
N22 C151 1.385(12)
N23 C137 1.344(12)
N23 C141 1.365(12)
N24 C136 1.299(12)
N24 C133 1.432(12)
C1 O1 1.30(2)
C1 H1A 0.9800
C1 H1B 0.9800
C1 H1C 0.9800
C2 C7 1.237(18)
C2 C3 1.391(16)
C2 H2 0.9500
C3 C4 1.389(14)
C3 H3 0.9500
C4 C5 1.370(13)
C5 C6 1.449(17)
C5 H5 0.9500
C6 C7 1.402(19)
C6 H6 0.9500
C7 O1 1.453(16)
C8 C9 1.444(14)
C8 H8 0.9500
C9 C10 1.389(14)
C10 C11 1.365(14)
C10 H10 0.9500
C11 C12 1.380(15)
C11 H11 0.9500
C12 C13 1.392(13)
C12 C14 1.486(14)
C13 H13 0.9500
C14 C19 1.390(14)
C14 C15 1.400(13)
C15 C16 1.364(14)
C15 H15 0.9500
C16 C17 1.386(14)
C16 H16 0.9500
C17 C18 1.411(13)
C17 C20 1.460(13)
C18 C19 1.392(14)
C18 H18 0.9500
C19 H19 0.9500
C20 C21 1.383(14)
C20 C24 1.401(12)
C21 C22 1.395(14)
C21 H21 0.9500
C22 C23 1.405(13)
C22 H22 0.9500
C23 C25 1.437(13)
C24 H24 0.9500
C25 H25 0.9500
C26 C27 1.368(13)
C26 C31 1.390(13)
C27 C28 1.365(13)
C27 H27 0.9500
C28 C29 1.383(14)
C28 H28 0.9500
C29 C30 1.338(16)
C29 O2 1.379(12)
C30 C31 1.400(15)
C30 H30 0.9500
C31 H31 0.9500
C33 O3 1.412(15)
C33 H33A 0.9800
C33 H33B 0.9800
C33 H33C 0.9800
C34 C35 1.379(14)
C34 C39 1.391(15)
C34 O3 1.403(11)
C35 C36 1.362(13)
C35 H35 0.9500
C36 C37 1.388(13)
C36 H36 0.9500
C37 C38 1.377(14)
C38 C39 1.388(14)
C38 H38 0.9500
C39 H39 0.9500
C40 C41 1.448(12)
C40 H40 0.9500
C41 C42 1.399(13)
C42 C43 1.388(13)
C42 H42 0.9500
C43 C44 1.395(13)
C43 H43 0.9500
C44 C45 1.395(13)
C44 C46 1.516(12)
C45 H45 0.9500
C46 C47 1.372(13)
C46 C51 1.377(13)
C47 C48 1.374(13)
C47 H47 0.9500
C48 C49 1.375(13)
C48 H48 0.9500
C49 C50 1.395(14)
C49 C52 1.494(13)
C50 C51 1.393(13)
C50 H50 0.9500
C51 H51 0.9500
C52 C56 1.371(14)
C52 C53 1.389(13)
C53 H53 0.9500
C54 C55 1.344(13)
C54 C57 1.475(13)
C55 C56 1.379(13)
C55 H55 0.9500
C56 H56 0.9500
C57 H57 0.9500
C58 C63 1.376(13)
C58 C59 1.392(13)
C59 C60 1.387(13)
C59 H59 0.9500
C60 C61 1.376(15)
C60 H60 0.9500
C61 C62 1.380(15)
C61 O4 1.405(11)
C62 C63 1.394(13)
C62 H62 0.9500
C63 H63 0.9500
C64 O4 1.461(16)
C64 H64A 0.9800
C64 H64B 0.9800
C64 H64C 0.9800
C65 O5 1.434(13)
C65 H65A 0.9800
C65 H65B 0.9800
C65 H65C 0.9800
C66 C71 1.380(14)
C66 O5 1.382(12)
C66 C67 1.387(15)
C67 C68 1.383(14)
C67 H67 0.9500
C68 C69 1.391(13)
C68 H68 0.9500
C69 C70 1.404(14)
C70 C71 1.391(14)
C70 H70 0.9500
C71 H71 0.9500
C72 C73 1.467(13)
C72 H72 0.9500
C73 C74 1.371(13)
C74 C75 1.342(14)
C74 H74 0.9500
C75 C76 1.415(14)
C75 H75 0.9500
C76 C77 1.382(13)
C76 C78 1.475(13)
C77 H77 0.9500
C78 C83 1.325(19)
C78 C83' 1.39(3)
C78 C79' 1.39(3)
C78 C79 1.40(2)
C81 C82 1.38(2)
C81 C80' 1.41(3)
C81 C82' 1.41(3)
C81 C84 1.448(13)
C81 C80 1.465(18)
C84 C85 1.396(14)
C84 C88 1.421(13)
C79 C80 1.36(2)
C79 H79 0.9500
C80 H80 0.9500
C82 C83 1.43(2)
C82 H82 0.9500
C83 H83 0.9500
C80' C79' 1.35(3)
C80' H80' 0.9500
C82' C83' 1.36(3)
C82' H82' 0.9500
C79' H79' 0.9500
C83' H83' 0.9500
C85 C86 1.388(14)
C85 H85 0.9500
C86 C87 1.355(14)
C86 H86 0.9500
C87 C89 1.472(12)
C88 H88 0.9500
C89 H89 0.9500
C90 C95 1.351(14)
C90 C91 1.364(13)
C91 C92 1.400(15)
C91 H91 0.9500
C92 C93 1.377(16)
C92 H92 0.9500
C93 O6 1.372(14)
C93 C94 1.376(16)
C94 C95 1.388(16)
C94 H94 0.9500
C95 H95 0.9500
C96 O6 1.422(14)
C96 H96A 0.9800
C96 H96B 0.9800
C96 H96C 0.9800
C97 O7 1.430(14)
C97 H97A 0.9800
C97 H97B 0.9800
C97 H97C 0.9800
C98 C99 1.365(15)
C98 O7 1.367(12)
C98 C103 1.403(16)
C99 C100 1.402(13)
C99 H99 0.9500
C100 C101 1.357(14)
C100 H100 0.9500
C101 C102 1.407(13)
C102 C103 1.370(14)
C102 H102 0.9500
C103 H103 0.9500
C104 C105 1.454(12)
C104 H104 0.9500
C105 C106 1.382(13)
C106 C107 1.385(13)
C106 H106 0.9500
C107 C108 1.399(13)
C107 H107 0.9500
C108 C109 1.398(13)
C108 C110 1.490(13)
C109 H109 0.9500
C110 C115 1.372(13)
C110 C111 1.416(14)
C111 C112 1.362(14)
C111 H111 0.9500
C112 C113 1.403(14)
C112 H112 0.9500
C113 C114 1.414(13)
C113 C116 1.476(12)
C114 C115 1.372(14)
C114 H114 0.9500
C115 H115 0.9500
C116 C120 1.378(13)
C116 C117 1.412(13)
C117 H117 0.9500
C118 C119 1.370(13)
C118 C121 1.445(12)
C119 C120 1.386(13)
C119 H119 0.9500
C120 H120 0.9500
C121 H121 0.9500
C122 C127 1.375(13)
C122 C123 1.389(13)
C123 C124 1.395(13)
C123 H123 0.9500
C124 C125 1.380(14)
C124 H124 0.9500
C125 O8 1.363(11)
C125 C126 1.382(14)
C126 C127 1.411(13)
C126 H126 0.9500
C127 H127 0.9500
C128 O8 1.434(12)
C128 H12A 0.9800
C128 H12B 0.9800
C128 H12C 0.9800
C129 O9 1.457(14)
C129 H12D 0.9800
C129 H12E 0.9800
C129 H12F 0.9800
C130 C131 1.376(14)
C130 C135 1.387(15)
C130 O9 1.387(12)
C131 C132 1.393(14)
C131 H131 0.9500
C132 C133 1.372(14)
C132 H132 0.9500
C133 C134 1.396(13)
C134 C135 1.361(13)
C134 H134 0.9500
C135 H135 0.9500
C136 C137 1.461(14)
C136 H136 0.9500
C137 C138 1.386(14)
C138 C139 1.394(16)
C138 H138 0.9500
C139 C140 1.378(15)
C139 H139 0.9500
C140 C141 1.399(13)
C140 C142 1.500(14)
C141 H141 0.9500
C142 C143 1.366(16)
C142 C147 1.407(13)
C143 C144 1.426(16)
C143 H143 0.9500
C144 C145 1.382(14)
C144 H144 0.9500
C145 C146 1.399(14)
C145 C148 1.452(14)
C146 C147 1.360(14)
C146 H146 0.9500
C147 H147 0.9500
C148 C149 1.399(15)
C148 C152 1.415(13)
C149 C150 1.365(16)
C149 H149 0.9500
C150 C151 1.379(14)
C150 H150 0.9500
C151 C153 1.416(14)
C152 H152 0.9500
C153 H153 0.9500
C154 C159 1.357(14)
C154 C155 1.359(15)
C155 C156 1.392(18)
C155 H155 0.9500
C156 C157 1.391(18)
C156 H156 0.9500
C157 C158 1.355(16)
C157 O10 1.363(14)
C158 C159 1.380(14)
C158 H158 0.9500
C159 H159 0.9500
C160 O10 1.403(18)
C160 H16A 0.9800
C160 H16B 0.9800
C160 H16C 0.9800
C161 O11 1.441(13)
C161 H16D 0.9800
C161 H16E 0.9800
C161 H16F 0.9800
C162 C167 1.355(15)
C162 O11 1.362(11)
C162 C163 1.401(15)
C163 C164 1.360(15)
C163 H163 0.9500
C164 C165 1.386(13)
C164 H164 0.9500
C165 C166 1.372(13)
C166 C167 1.384(15)
C166 H166 0.9500
C167 H167 0.9500
C168 C169 1.428(13)
C168 H168 0.9500
C169 C170 1.392(13)
C170 C171 1.385(14)
C170 H170 0.9500
C171 C172 1.412(13)
C171 H171 0.9500
C172 C173 1.380(13)
C172 C174 1.488(13)
C173 H173 0.9500
C174 C179 1.367(13)
C174 C175 1.410(13)
C175 C176 1.386(13)
C175 H175 0.9500
C176 C177 1.380(14)
C176 H176 0.9500
C177 C178 1.404(13)
C177 C181 1.502(13)
C178 C179 1.384(14)
C178 H178 0.9500
C179 H179 0.9500
C180 C181 1.405(13)
C180 H180 0.9500
C181 C182 1.389(14)
C182 C183 1.369(14)
C182 H182 0.9500
C183 C184 1.390(14)
C183 H183 0.9500
C184 C185 1.430(13)
C185 H185 0.9500
C186 C191 1.392(13)
C186 C187 1.395(14)
C187 C188 1.393(14)
C187 H187 0.9500
C188 C189 1.350(14)
C188 H188 0.9500
C189 O12 1.381(12)
C189 C190 1.424(15)
C190 C191 1.370(14)
C190 H190 0.9500
C191 H191 0.9500
C192 O12 1.439(14)
C192 H19A 0.9800
C192 H19B 0.9800
C192 H19C 0.9800
Cl1 O23 1.428(7)
Cl1 O21 1.440(8)
Cl1 O22 1.441(8)
Cl1 O20 1.449(7)
Cl2 O24 1.405(9)
Cl2 O25 1.416(10)
Cl2 O26 1.428(9)
Cl2 O27 1.461(9)
Cl3 O30 1.420(9)
Cl3 O31 1.435(8)
Cl3 O28 1.441(9)
Cl3 O29 1.441(8)
Cl4 O32 1.30(3)
Cl4 O34 1.32(2)
Cl4 O33 1.387(15)
Cl4 O35 1.612(18)
Cl5 O36 1.356(14)
Cl5 O39 1.387(16)
Cl5 O37 1.435(12)
Cl5 O38 1.530(15)
Cl6 O42 1.411(9)
Cl6 O41 1.432(10)
Cl6 O40 1.435(9)
Cl6 O43 1.442(9)
Cl7 O44 1.410(9)
Cl7 O47 1.430(9)
Cl7 O45 1.461(8)
Cl7 O46 1.462(8)
Cl8 O51 1.383(16)
Cl8 O48 1.429(14)
Cl8 O50 1.435(11)
Cl8 O49 1.438(13)
O2 C29A 1.451(15)
N1S C1S 1.118(17)
N2S C3S 1.21(2)
C1S C2S 1.43(2)
C2S H2S1 0.9800
C2S H2S2 0.9800
C2S H2S3 0.9800
C3S C4S 1.53(3)
C4S H4S1 0.9800
C4S H4S2 0.9800
C4S H4S3 0.9800
C29A H29A 0.9800
C29A H29B 0.9800
C29A H29C 0.9800
C6S C5S 1.38(2)
C6S H6S1 0.9800
C6S H6S2 0.9800
C6S H6S3 0.9800
C5S N3S 1.22(2)
O2S C23S 1.37(3)
O2S C20S 1.390(19)
C20S C22S 1.45(3)
C20S C21S 1.511(17)
C20S H20S 1.0000
C24S C23S 1.523(18)
C24S H24A 0.9800
C24S H24B 0.9800
C24S H24C 0.9800
C21S H21A 0.9800
C21S H21B 0.9800
C21S H21C 0.9800
C23S C25S 1.550(19)
C23S H23S 1.0000
C22S H22A 0.9800
C22S H22B 0.9800
C22S H22C 0.9800
C25S H25A 0.9800
C25S H25B 0.9800
C25S H25C 0.9800
O1S C10S 1.57(2)
O1S C13S 1.57(2)
C11S C10S 1.557(19)
C11S H11A 0.9800
C11S H11B 0.9800
C11S H11C 0.9800
C13S C15S 1.501(18)
C13S C14S 1.537(19)
C13S H13S 1.0000
C12S C10S 1.493(18)
C12S H12G 0.9800
C12S H12H 0.9800
C12S H12I 0.9800
C10S H10S 1.0000
C15S H15A 0.9800
C15S H15B 0.9800
C15S H15C 0.9800
C14S H14A 0.9800
C14S H14B 0.9800
C14S H14C 0.9800
N6S C60S 1.17(3)
C60S C61S 1.58(4)
C61S H61A 0.9800
C61S H61B 0.9800
C61S H61C 0.9800
N5S C7S 1.1624
C7S C8S 1.4534
C8S H8A 1.0977
C8S H8B 1.0979
C8S H8C 1.0979
Cl13 O55 1.4423
Cl13 O52 1.4424
Cl13 O53 1.4425
Cl13 O54 1.4425
Cl3' O54' 1.4423
Cl3' O52' 1.4423
Cl3' O55' 1.4424
Cl3' O53' 1.4424
N7S C72S 1.13(3)
N7S C70S 1.140(15)
C70S C71S 1.48(2)
C71S H70D 0.9800
C71S H70E 0.9800
C71S H70F 0.9800
C72S C73S 1.53(5)
C73S H73A 0.9800
C73S H73B 0.9800
C73S H73C 0.9800
N8S C40S 1.08(3)
C40S C41S 1.35(5)
C41S H41A 0.9800
C41S H41B 0.9800
C41S H41C 0.9800

loop_
_geom_torsion_atom_site_label_1
_geom_torsion_atom_site_label_2
_geom_torsion_atom_site_label_3
_geom_torsion_atom_site_label_4
_geom_torsion
N2 Fe1 N1 C8 5.0(9)
N6 Fe1 N1 C8 100.1(9)
N5 Fe1 N1 C8 -179.0(9)
N10 Fe1 N1 C8 -39(4)
N9 Fe1 N1 C8 -83.6(9)
N2 Fe1 N1 C4 -179.6(10)
N6 Fe1 N1 C4 -84.5(9)
N5 Fe1 N1 C4 -3.6(9)
N10 Fe1 N1 C4 136(3)
N9 Fe1 N1 C4 91.7(9)
N1 Fe1 N2 C13 179.3(10)
N6 Fe1 N2 C13 86.8(10)
N5 Fe1 N2 C13 102(5)
N10 Fe1 N2 C13 -5.0(10)
N9 Fe1 N2 C13 -85.2(10)
N1 Fe1 N2 C9 -7.1(9)
N6 Fe1 N2 C9 -99.6(9)
N5 Fe1 N2 C9 -84(5)
N10 Fe1 N2 C9 168.6(9)
N9 Fe1 N2 C9 88.4(9)
N4 Fe2 N3 C23 1.0(6)
N13 Fe2 N3 C23 99.3(6)
N17 Fe2 N3 C23 -55(3)
N18 Fe2 N3 C23 -86.8(6)
N14 Fe2 N3 C23 179.8(6)
N4 Fe2 N3 C24 -179.1(8)
N13 Fe2 N3 C24 -80.7(7)
N17 Fe2 N3 C24 125(2)
N18 Fe2 N3 C24 93.2(7)
N14 Fe2 N3 C24 -0.2(7)
N13 Fe2 N4 C25 -87.7(6)
N17 Fe2 N4 C25 171.1(6)
N3 Fe2 N4 C25 -3.1(6)
N18 Fe2 N4 C25 89.3(6)
N14 Fe2 N4 C25 -15(3)
N13 Fe2 N4 C26 105.2(7)
N17 Fe2 N4 C26 4.1(7)
N3 Fe2 N4 C26 -170.2(7)
N18 Fe2 N4 C26 -77.8(7)
N14 Fe2 N4 C26 178(97)
N1 Fe1 N5 C40 -102.8(7)
N2 Fe1 N5 C40 -27(5)
N6 Fe1 N5 C40 -10.7(7)
N10 Fe1 N5 C40 81.2(7)
N9 Fe1 N5 C40 161.2(7)
N1 Fe1 N5 C37 83.9(8)
N2 Fe1 N5 C37 160(5)
N6 Fe1 N5 C37 176.0(8)
N10 Fe1 N5 C37 -92.1(7)
N9 Fe1 N5 C37 -12.1(8)
N1 Fe1 N6 C45 -77.3(8)
N2 Fe1 N6 C45 4.8(8)
N5 Fe1 N6 C45 -174.1(8)
N10 Fe1 N6 C45 98.7(8)
N9 Fe1 N6 C45 126.3(17)
N1 Fe1 N6 C41 108.5(6)
N2 Fe1 N6 C41 -169.4(6)
N5 Fe1 N6 C41 11.7(6)
N10 Fe1 N6 C41 -75.5(6)
N9 Fe1 N6 C41 -48(2)
N8 Fe3 N7 C54 3.4(6)
N15 Fe3 N7 C54 -86.6(6)
N16 Fe3 N7 C54 -68(3)
N22 Fe3 N7 C54 -176.7(6)
N21 Fe3 N7 C54 101.6(6)
N8 Fe3 N7 C53 177.1(8)
N15 Fe3 N7 C53 87.1(8)
N16 Fe3 N7 C53 105(3)
N22 Fe3 N7 C53 -2.9(8)
N21 Fe3 N7 C53 -84.6(8)
N7 Fe3 N8 C57 -2.3(6)
N15 Fe3 N8 C57 91.0(6)
N16 Fe3 N8 C57 171.8(6)
N22 Fe3 N8 C57 -3(3)
N21 Fe3 N8 C57 -90.0(6)
N7 Fe3 N8 C58 -172.6(7)
N15 Fe3 N8 C58 -79.2(7)
N16 Fe3 N8 C58 1.6(7)
N22 Fe3 N8 C58 -173(2)
N21 Fe3 N8 C58 99.8(7)
N1 Fe1 N9 C168 178.8(7)
N2 Fe1 N9 C168 97.1(7)
N6 Fe1 N9 C168 -25(2)
N5 Fe1 N9 C168 -83.4(7)
N10 Fe1 N9 C168 3.2(6)
N1 Fe1 N9 C165 1.1(7)
N2 Fe1 N9 C165 -80.7(7)
N6 Fe1 N9 C165 157.4(16)
N5 Fe1 N9 C165 98.8(7)
N10 Fe1 N9 C165 -174.5(7)
N1 Fe1 N10 C169 -50(3)
N2 Fe1 N10 C169 -93.6(6)
N6 Fe1 N10 C169 170.7(6)
N5 Fe1 N10 C169 90.2(6)
N9 Fe1 N10 C169 -4.9(6)
N1 Fe1 N10 C173 135(3)
N2 Fe1 N10 C173 90.7(7)
N6 Fe1 N10 C173 -5.0(7)
N5 Fe1 N10 C173 -85.5(7)
N9 Fe1 N10 C173 179.5(7)
N23 Fe4 N11 C180 88.8(7)
N24 Fe4 N11 C180 142(3)
N20 Fe4 N11 C180 -85.6(7)
N19 Fe4 N11 C180 -4.3(7)
N12 Fe4 N11 C180 178.0(8)
N23 Fe4 N11 C184 -98.4(6)
N24 Fe4 N11 C184 -45(4)
N20 Fe4 N11 C184 87.2(6)
N19 Fe4 N11 C184 168.5(6)
N12 Fe4 N11 C184 -9.2(6)
N23 Fe4 N12 C185 102.9(7)
N24 Fe4 N12 C185 -175.9(7)
N20 Fe4 N12 C185 -76.7(7)
N19 Fe4 N12 C185 -10(3)
N11 Fe4 N12 C185 7.2(7)
N23 Fe4 N12 C186 -74.3(8)
N24 Fe4 N12 C186 6.9(8)
N20 Fe4 N12 C186 106.1(7)
N19 Fe4 N12 C186 172.8(19)
N11 Fe4 N12 C186 -170.0(8)
N4 Fe2 N13 C72 162.4(7)
N17 Fe2 N13 C72 -100.9(7)
N3 Fe2 N13 C72 82.1(7)
N18 Fe2 N13 C72 10(3)
N14 Fe2 N13 C72 -12.0(6)
N4 Fe2 N13 C69 -1.1(7)
N17 Fe2 N13 C69 95.6(7)
N3 Fe2 N13 C69 -81.4(7)
N18 Fe2 N13 C69 -153(2)
N14 Fe2 N13 C69 -175.5(7)
N4 Fe2 N14 C77 110(3)
N13 Fe2 N14 C77 -176.1(7)
N17 Fe2 N14 C77 -75.7(7)
N3 Fe2 N14 C77 98.6(7)
N18 Fe2 N14 C77 6.3(7)
N4 Fe2 N14 C73 -62(3)
N13 Fe2 N14 C73 11.8(6)
N17 Fe2 N14 C73 112.2(6)
N3 Fe2 N14 C73 -73.5(6)
N18 Fe2 N14 C73 -165.8(6)
N7 Fe3 N15 C88 3.4(8)
N8 Fe3 N15 C88 -77.5(7)
N16 Fe3 N15 C88 -174.6(8)
N22 Fe3 N15 C88 95.4(7)
N21 Fe3 N15 C88 109(2)
N7 Fe3 N15 C87 -167.5(6)
N8 Fe3 N15 C87 111.6(6)
N16 Fe3 N15 C87 14.5(6)
N22 Fe3 N15 C87 -75.5(6)
N21 Fe3 N15 C87 -62(2)
N7 Fe3 N16 C89 -32(3)
N8 Fe3 N16 C89 -102.4(6)
N15 Fe3 N16 C89 -13.1(6)
N22 Fe3 N16 C89 76.9(6)
N21 Fe3 N16 C89 158.5(6)
N7 Fe3 N16 C90 150(3)
N8 Fe3 N16 C90 78.8(7)
N15 Fe3 N16 C90 168.2(7)
N22 Fe3 N16 C90 -101.9(7)
N21 Fe3 N16 C90 -20.2(7)
N4 Fe2 N17 C104 -92.5(6)
N13 Fe2 N17 C104 168.7(6)
N3 Fe2 N17 C104 -37(3)
N18 Fe2 N17 C104 -5.2(6)
N14 Fe2 N17 C104 88.0(6)
N4 Fe2 N17 C101 91.0(7)
N13 Fe2 N17 C101 -7.7(8)
N3 Fe2 N17 C101 146(2)
N18 Fe2 N17 C101 178.3(8)
N14 Fe2 N17 C101 -88.4(7)
N4 Fe2 N18 C109 -82.7(8)
N13 Fe2 N18 C109 70(3)
N17 Fe2 N18 C109 -178.1(8)
N3 Fe2 N18 C109 -1.8(8)
N14 Fe2 N18 C109 91.7(7)
N4 Fe2 N18 C105 101.1(6)
N13 Fe2 N18 C105 -106(3)
N17 Fe2 N18 C105 5.7(6)
N3 Fe2 N18 C105 -178.0(6)
N14 Fe2 N18 C105 -84.5(6)
N23 Fe4 N19 C117 2.3(8)
N24 Fe4 N19 C117 -79.0(8)
N20 Fe4 N19 C117 -177.3(8)
N11 Fe4 N19 C117 98.1(8)
N12 Fe4 N19 C117 115(2)
N23 Fe4 N19 C118 -170.4(6)
N24 Fe4 N19 C118 108.3(6)
N20 Fe4 N19 C118 9.9(6)
N11 Fe4 N19 C118 -74.7(6)
N12 Fe4 N19 C118 -58(2)
N23 Fe4 N20 C121 -13(4)
N24 Fe4 N20 C121 -100.5(7)
N19 Fe4 N20 C121 -8.7(7)
N11 Fe4 N20 C121 83.4(7)
N12 Fe4 N20 C121 163.9(7)
N23 Fe4 N20 C122 -176(3)
N24 Fe4 N20 C122 95.7(7)
N19 Fe4 N20 C122 -172.5(8)
N11 Fe4 N20 C122 -80.3(7)
N12 Fe4 N20 C122 0.1(8)
N7 Fe3 N21 C153 89.3(7)
N8 Fe3 N21 C153 169.9(6)
N15 Fe3 N21 C153 -17(2)
N16 Fe3 N21 C153 -91.8(6)
N22 Fe3 N21 C153 -2.9(6)
N7 Fe3 N21 C154 -87.0(8)
N8 Fe3 N21 C154 -6.3(8)
N15 Fe3 N21 C154 166.9(18)
N16 Fe3 N21 C154 92.0(8)
N22 Fe3 N21 C154 -179.1(8)
N7 Fe3 N22 C152 92.5(8)
N8 Fe3 N22 C152 93(3)
N15 Fe3 N22 C152 -0.9(8)
N16 Fe3 N22 C152 -81.7(8)
N21 Fe3 N22 C152 -178.8(9)
N7 Fe3 N22 C151 -87.0(7)
N8 Fe3 N22 C151 -87(2)
N15 Fe3 N22 C151 179.6(7)
N16 Fe3 N22 C151 98.8(7)
N21 Fe3 N22 C151 1.6(6)
N24 Fe4 N23 C137 1.4(6)
N20 Fe4 N23 C137 -87(3)
N19 Fe4 N23 C137 -91.3(7)
N11 Fe4 N23 C137 177.1(6)
N12 Fe4 N23 C137 96.1(7)
N24 Fe4 N23 C141 -175.9(8)
N20 Fe4 N23 C141 95(3)
N19 Fe4 N23 C141 91.4(7)
N11 Fe4 N23 C141 -0.2(8)
N12 Fe4 N23 C141 -81.2(7)
N23 Fe4 N24 C136 -2.3(7)
N20 Fe4 N24 C136 172.1(7)
N19 Fe4 N24 C136 90.2(7)
N11 Fe4 N24 C136 -56(4)
N12 Fe4 N24 C136 -91.7(7)
N23 Fe4 N24 C133 171.5(8)
N20 Fe4 N24 C133 -14.2(8)
N19 Fe4 N24 C133 -96.0(8)
N11 Fe4 N24 C133 118(3)
N12 Fe4 N24 C133 82.1(8)
C7 C2 C3 C4 1.7(17)
C2 C3 C4 C5 -1.3(15)
C2 C3 C4 N1 176.7(9)
C8 N1 C4 C5 -119.4(11)
Fe1 N1 C4 C5 65.3(13)
C8 N1 C4 C3 62.6(13)
Fe1 N1 C4 C3 -112.7(10)
C3 C4 C5 C6 0.4(14)
N1 C4 C5 C6 -177.5(9)
C4 C5 C6 C7 0.0(15)
C3 C2 C7 C6 -1(2)
C3 C2 C7 O1 -178.8(10)
C5 C6 C7 C2 0.4(19)
C5 C6 C7 O1 177.5(11)
C4 N1 C8 C9 -178.0(10)
Fe1 N1 C8 C9 -2.0(14)
C13 N2 C9 C10 0.9(17)
Fe1 N2 C9 C10 -173.5(10)
C13 N2 C9 C8 -177.7(10)
Fe1 N2 C9 C8 7.9(14)
N1 C8 C9 N2 -4.0(17)
N1 C8 C9 C10 177.5(12)
N2 C9 C10 C11 0.4(19)
C8 C9 C10 C11 178.8(12)
C9 C10 C11 C12 -2.5(19)
C10 C11 C12 C13 3.2(18)
C10 C11 C12 C14 -178.3(11)
C9 N2 C13 C12 -0.1(16)
Fe1 N2 C13 C12 173.3(9)
C11 C12 C13 N2 -2.0(17)
C14 C12 C13 N2 179.5(10)
C11 C12 C14 C19 -161.0(12)
C13 C12 C14 C19 17.5(17)
C11 C12 C14 C15 17.9(18)
C13 C12 C14 C15 -163.6(11)
C19 C14 C15 C16 1.0(16)
C12 C14 C15 C16 -178.0(11)
C14 C15 C16 C17 0.1(18)
C15 C16 C17 C18 -2.1(16)
C15 C16 C17 C20 176.5(10)
C16 C17 C18 C19 3.0(15)
C20 C17 C18 C19 -175.6(9)
C15 C14 C19 C18 0.0(16)
C12 C14 C19 C18 178.9(10)
C17 C18 C19 C14 -2.0(16)
C16 C17 C20 C21 -140.6(11)
C18 C17 C20 C21 38.0(15)
C16 C17 C20 C24 36.7(13)
C18 C17 C20 C24 -144.8(9)
C24 C20 C21 C22 -2.4(14)
C17 C20 C21 C22 174.9(9)
C20 C21 C22 C23 2.0(15)
C24 N3 C23 C22 -2.4(13)
Fe2 N3 C23 C22 177.6(8)
C24 N3 C23 C25 -178.9(8)
Fe2 N3 C23 C25 1.1(10)
C21 C22 C23 N3 0.5(15)
C21 C22 C23 C25 176.7(10)
C23 N3 C24 C20 2.0(13)
Fe2 N3 C24 C20 -178.0(7)
C21 C20 C24 N3 0.5(14)
C17 C20 C24 N3 -177.0(8)
C26 N4 C25 C23 172.7(8)
Fe2 N4 C25 C23 4.6(10)
N3 C23 C25 N4 -3.7(12)
C22 C23 C25 N4 179.9(9)
C25 N4 C26 C27 -83.3(11)
Fe2 N4 C26 C27 83.5(10)
C25 N4 C26 C31 100.0(11)
Fe2 N4 C26 C31 -93.2(10)
C31 C26 C27 C28 1.8(15)
N4 C26 C27 C28 -175.0(9)
C26 C27 C28 C29 1.3(15)
C27 C28 C29 C30 -2.4(17)
C27 C28 C29 O2 177.6(10)
O2 C29 C30 C31 -179.5(12)
C28 C29 C30 C31 0(2)
C27 C26 C31 C30 -3.6(16)
N4 C26 C31 C30 173.1(10)
C29 C30 C31 C26 2.5(19)
C39 C34 C35 C36 0.5(16)
O3 C34 C35 C36 178.1(9)
C34 C35 C36 C37 -0.7(16)
C35 C36 C37 C38 -0.5(15)
C35 C36 C37 N5 -176.3(9)
C40 N5 C37 C38 90.7(12)
Fe1 N5 C37 C38 -96.2(10)
C40 N5 C37 C36 -93.6(11)
Fe1 N5 C37 C36 79.4(11)
C36 C37 C38 C39 1.9(15)
N5 C37 C38 C39 177.7(9)
C37 C38 C39 C34 -2.0(16)
C35 C34 C39 C38 0.8(16)
O3 C34 C39 C38 -176.6(10)
C37 N5 C40 C41 -178.5(8)
Fe1 N5 C40 C41 7.7(11)
C45 N6 C41 C42 -8.2(13)
Fe1 N6 C41 C42 166.5(8)
C45 N6 C41 C40 174.0(8)
Fe1 N6 C41 C40 -11.2(10)
N5 C40 C41 N6 2.5(13)
N5 C40 C41 C42 -175.2(9)
N6 C41 C42 C43 5.2(15)
C40 C41 C42 C43 -177.2(9)
C41 C42 C43 C44 1.1(14)
C42 C43 C44 C45 -4.1(13)
C42 C43 C44 C46 171.8(9)
C41 N6 C45 C44 5.0(13)
Fe1 N6 C45 C44 -168.8(7)
C43 C44 C45 N6 1.1(13)
C46 C44 C45 N6 -174.8(8)
C45 C44 C46 C47 -24.1(14)
C43 C44 C46 C47 160.1(10)
C45 C44 C46 C51 154.3(9)
C43 C44 C46 C51 -21.5(14)
C51 C46 C47 C48 -1.4(15)
C44 C46 C47 C48 177.0(9)
C46 C47 C48 C49 2.1(15)
C47 C48 C49 C50 -1.1(15)
C47 C48 C49 C52 -178.0(9)
C48 C49 C50 C51 -0.5(16)
C52 C49 C50 C51 176.4(10)
C47 C46 C51 C50 -0.3(16)
C44 C46 C51 C50 -178.8(10)
C49 C50 C51 C46 1.2(17)
C48 C49 C52 C56 39.7(15)
C50 C49 C52 C56 -137.2(11)
C48 C49 C52 C53 -138.7(10)
C50 C49 C52 C53 44.5(13)
C54 N7 C53 C52 2.7(13)
Fe3 N7 C53 C52 -171.0(7)
C56 C52 C53 N7 -0.5(14)
C49 C52 C53 N7 178.0(8)
C53 N7 C54 C55 -1.2(13)
Fe3 N7 C54 C55 173.4(8)
C53 N7 C54 C57 -178.3(7)
Fe3 N7 C54 C57 -3.7(9)
N7 C54 C55 C56 -2.5(15)
C57 C54 C55 C56 174.1(9)
C53 C52 C56 C55 -3.4(15)
C49 C52 C56 C55 178.2(9)
C54 C55 C56 C52 4.8(15)
C58 N8 C57 C54 172.6(7)
Fe3 N8 C57 C54 1.0(10)
C55 C54 C57 N8 -175.2(9)
N7 C54 C57 N8 1.8(11)
C57 N8 C58 C63 70.1(11)
Fe3 N8 C58 C63 -119.6(9)
C57 N8 C58 C59 -105.4(9)
Fe3 N8 C58 C59 64.9(10)
C63 C58 C59 C60 2.7(14)
N8 C58 C59 C60 178.2(8)
C58 C59 C60 C61 -3.1(14)
C59 C60 C61 C62 2.1(16)
C59 C60 C61 O4 -175.5(9)
C60 C61 C62 C63 -0.7(17)
O4 C61 C62 C63 176.7(10)
C59 C58 C63 C62 -1.3(15)
N8 C58 C63 C62 -176.7(9)
C61 C62 C63 C58 0.3(16)
C71 C66 C67 C68 -3.9(16)
O5 C66 C67 C68 178.0(9)
C66 C67 C68 C69 2.4(16)
C67 C68 C69 C70 0.1(15)
C67 C68 C69 N13 179.9(9)
C72 N13 C69 C68 108.1(10)
Fe2 N13 C69 C68 -88.6(10)
C72 N13 C69 C70 -72.1(11)
Fe2 N13 C69 C70 91.3(10)
C68 C69 C70 C71 -1.1(15)
N13 C69 C70 C71 179.1(9)
O5 C66 C71 C70 -179.1(10)
C67 C66 C71 C70 2.9(16)
C69 C70 C71 C66 -0.4(15)
C69 N13 C72 C73 175.4(8)
Fe2 N13 C72 C73 10.0(10)
C77 N14 C73 C74 -2.2(13)
Fe2 N14 C73 C74 170.9(7)
C77 N14 C73 C72 177.2(7)
Fe2 N14 C73 C72 -9.8(9)
N13 C72 C73 N14 0.0(12)
N13 C72 C73 C74 179.3(9)
N14 C73 C74 C75 0.7(15)
C72 C73 C74 C75 -178.5(10)
C73 C74 C75 C76 2.1(16)
C74 C75 C76 C77 -3.3(15)
C74 C75 C76 C78 178.2(10)
C73 N14 C77 C76 0.8(13)
Fe2 N14 C77 C76 -171.0(7)
C75 C76 C77 N14 1.8(14)
C78 C76 C77 N14 -179.6(8)
C77 C76 C78 C83 -147.9(13)
C75 C76 C78 C83 30.6(17)
C77 C76 C78 C83' 159.8(15)
C75 C76 C78 C83' -21.7(19)
C77 C76 C78 C79' -25.4(18)
C75 C76 C78 C79' 153.1(15)
C77 C76 C78 C79 37.0(15)
C75 C76 C78 C79 -144.5(12)
C82 C81 C84 C85 155.9(13)
C80' C81 C84 C85 32.8(19)
C82' C81 C84 C85 -147.0(16)
C80 C81 C84 C85 -25.5(16)
C82 C81 C84 C88 -23.0(17)
C80' C81 C84 C88 -146.1(15)
C82' C81 C84 C88 34.0(18)
C80 C81 C84 C88 155.6(11)
C83 C78 C79 C80 7(2)
C83' C78 C79 C80 50(2)
C79' C78 C79 C80 -68.0(19)
C76 C78 C79 C80 -177.5(14)
C78 C79 C80 C81 -6(3)
C82 C81 C80 C79 5(2)
C80' C81 C80 C79 76(2)
C82' C81 C80 C79 -41(2)
C84 C81 C80 C79 -174.0(14)
C80' C81 C82 C83 -51(2)
C82' C81 C82 C83 71(2)
C84 C81 C82 C83 174.1(14)
C80 C81 C82 C83 -5(2)
C83' C78 C83 C82 -78(2)
C79' C78 C83 C82 44(2)
C79 C78 C83 C82 -7(2)
C76 C78 C83 C82 177.8(14)
C81 C82 C83 C78 6(3)
C82 C81 C80' C79' 46(3)
C82' C81 C80' C79' 2(3)
C84 C81 C80' C79' -177.9(18)
C80 C81 C80' C79' -75(2)
C82 C81 C82' C83' -72(3)
C80' C81 C82' C83' -1(3)
C84 C81 C82' C83' 179(2)
C80 C81 C82' C83' 47(3)
C81 C80' C79' C78 3(4)
C83 C78 C79' C80' -50(3)
C83' C78 C79' C80' -8(3)
C79 C78 C79' C80' 73(2)
C76 C78 C79' C80' 177.2(19)
C81 C82' C83' C78 -4(4)
C83 C78 C83' C82' 80(3)
C79' C78 C83' C82' 8(3)
C79 C78 C83' C82' -45(3)
C76 C78 C83' C82' -177(2)
C88 C84 C85 C86 -4.1(15)
C81 C84 C85 C86 177.0(10)
C84 C85 C86 C87 1.4(16)
C85 C86 C87 N15 3.0(15)
C85 C86 C87 C89 -175.9(9)
C88 N15 C87 C86 -4.4(13)
Fe3 N15 C87 C86 167.4(8)
C88 N15 C87 C89 174.7(7)
Fe3 N15 C87 C89 -13.5(9)
C87 N15 C88 C84 1.3(13)
Fe3 N15 C88 C84 -169.2(7)
C85 C84 C88 N15 2.8(14)
C81 C84 C88 N15 -178.2(8)
C90 N16 C89 C87 -171.8(7)
Fe3 N16 C89 C87 9.3(10)
C86 C87 C89 N16 -178.2(9)
N15 C87 C89 N16 2.8(11)
C89 N16 C90 C95 77.5(12)
Fe3 N16 C90 C95 -103.8(10)
C89 N16 C90 C91 -105.1(11)
Fe3 N16 C90 C91 73.6(11)
C95 C90 C91 C92 4.1(16)
N16 C90 C91 C92 -173.3(10)
C90 C91 C92 C93 -0.8(18)
C91 C92 C93 O6 177.5(11)
C91 C92 C93 C94 -2.8(19)
O6 C93 C94 C95 -177.2(12)
C92 C93 C94 C95 3.1(19)
C91 C90 C95 C94 -3.8(18)
N16 C90 C95 C94 173.6(11)
C93 C94 C95 C90 0.2(19)
O7 C98 C99 C100 -179.5(11)
C103 C98 C99 C100 2.3(18)
C98 C99 C100 C101 0.8(16)
C99 C100 C101 C102 -2.4(15)
C99 C100 C101 N17 177.6(9)
C104 N17 C101 C100 -120.9(10)
Fe2 N17 C101 C100 55.5(11)
C104 N17 C101 C102 59.2(11)
Fe2 N17 C101 C102 -124.5(8)
C100 C101 C102 C103 0.8(15)
N17 C101 C102 C103 -179.2(9)
C101 C102 C103 C98 2.3(17)
C99 C98 C103 C102 -3.9(19)
O7 C98 C103 C102 177.7(11)
C101 N17 C104 C105 -179.1(8)
Fe2 N17 C104 C105 3.9(10)
C109 N18 C105 C106 -2.4(13)
Fe2 N18 C105 C106 174.2(8)
C109 N18 C105 C104 178.2(8)
Fe2 N18 C105 C104 -5.1(9)
N17 C104 C105 N18 0.8(12)
N17 C104 C105 C106 -178.6(9)
N18 C105 C106 C107 0.7(15)
C104 C105 C106 C107 179.9(9)
C105 C106 C107 C108 1.8(16)
C106 C107 C108 C109 -2.3(15)
C106 C107 C108 C110 178.8(10)
C105 N18 C109 C108 1.8(13)
Fe2 N18 C109 C108 -174.3(7)
C107 C108 C109 N18 0.5(14)
C110 C108 C109 N18 179.4(8)
C109 C108 C110 C115 -6.8(15)
C107 C108 C110 C115 172.1(11)
C109 C108 C110 C111 168.3(10)
C107 C108 C110 C111 -12.8(15)
C115 C110 C111 C112 -4.8(17)
C108 C110 C111 C112 179.7(11)
C110 C111 C112 C113 0.7(18)
C111 C112 C113 C114 3.3(17)
C111 C112 C113 C116 178.5(11)
C112 C113 C114 C115 -3.2(17)
C116 C113 C114 C115 -178.4(11)
C113 C114 C115 C110 -1.0(19)
C111 C110 C115 C114 5.0(17)
C108 C110 C115 C114 -179.8(11)
C112 C113 C116 C120 -145.0(11)
C114 C113 C116 C120 30.0(15)
C112 C113 C116 C117 33.5(14)
C114 C113 C116 C117 -151.5(10)
C118 N19 C117 C116 4.1(13)
Fe4 N19 C117 C116 -168.4(7)
C120 C116 C117 N19 -0.2(14)
C113 C116 C117 N19 -178.8(8)
C117 N19 C118 C119 -5.1(13)
Fe4 N19 C118 C119 168.5(8)
C117 N19 C118 C121 176.8(8)
Fe4 N19 C118 C121 -9.5(9)
N19 C118 C119 C120 2.3(15)
C121 C118 C119 C120 -179.9(9)
C117 C116 C120 C119 -2.8(14)
C113 C116 C120 C119 175.8(10)
C118 C119 C120 C116 1.7(15)
C122 N20 C121 C118 171.8(8)
Fe4 N20 C121 C118 5.9(10)
C119 C118 C121 N20 -175.4(9)
N19 C118 C121 N20 2.5(12)
C121 N20 C122 C127 121.5(10)
Fe4 N20 C122 C127 -74.9(11)
C121 N20 C122 C123 -57.9(11)
Fe4 N20 C122 C123 105.7(9)
C127 C122 C123 C124 2.0(14)
N20 C122 C123 C124 -178.6(8)
C122 C123 C124 C125 -1.7(14)
C123 C124 C125 O8 180.0(9)
C123 C124 C125 C126 0.1(15)
O8 C125 C126 C127 -178.8(8)
C124 C125 C126 C127 1.1(15)
C123 C122 C127 C126 -0.8(14)
N20 C122 C127 C126 179.8(8)
C125 C126 C127 C122 -0.8(14)
C135 C130 C131 C132 -1.8(14)
O9 C130 C131 C132 -178.9(9)
C130 C131 C132 C133 2.2(14)
C131 C132 C133 C134 0.2(14)
C131 C132 C133 N24 -176.9(8)
C136 N24 C133 C132 -119.1(10)
Fe4 N24 C133 C132 67.3(11)
C136 N24 C133 C134 63.8(11)
Fe4 N24 C133 C134 -109.8(9)
C132 C133 C134 C135 -2.9(14)
N24 C133 C134 C135 174.3(8)
C133 C134 C135 C130 3.3(14)
C131 C130 C135 C134 -0.9(14)
O9 C130 C135 C134 176.4(8)
C133 N24 C136 C137 -171.6(8)
Fe4 N24 C136 C137 2.8(11)
C141 N23 C137 C138 -1.7(14)
Fe4 N23 C137 C138 -179.2(8)
C141 N23 C137 C136 177.2(8)
Fe4 N23 C137 C136 -0.3(10)
N24 C136 C137 N23 -1.6(12)
N24 C136 C137 C138 177.2(9)
N23 C137 C138 C139 3.7(15)
C136 C137 C138 C139 -175.1(10)
C137 C138 C139 C140 -2.6(16)
C138 C139 C140 C141 -0.2(16)
C138 C139 C140 C142 179.7(10)
C137 N23 C141 C140 -1.4(13)
Fe4 N23 C141 C140 175.8(7)
C139 C140 C141 N23 2.3(14)
C142 C140 C141 N23 -177.6(9)
C139 C140 C142 C143 -164.3(11)
C141 C140 C142 C143 15.6(16)
C139 C140 C142 C147 12.7(15)
C141 C140 C142 C147 -167.5(9)
C147 C142 C143 C144 -0.6(18)
C140 C142 C143 C144 176.4(11)
C142 C143 C144 C145 -0.3(19)
C143 C144 C145 C146 0.7(16)
C143 C144 C145 C148 -175.8(11)
C144 C145 C146 C147 -0.3(16)
C148 C145 C146 C147 176.2(10)
C145 C146 C147 C142 -0.5(17)
C143 C142 C147 C146 1.0(16)
C140 C142 C147 C146 -176.1(10)
C144 C145 C148 C149 31.0(17)
C146 C145 C148 C149 -145.3(12)
C144 C145 C148 C152 -151.7(10)
C146 C145 C148 C152 31.9(15)
C152 C148 C149 C150 -0.2(17)
C145 C148 C149 C150 177.2(11)
C148 C149 C150 C151 -1(2)
C149 C150 C151 N22 1.9(18)
C149 C150 C151 C153 179.9(12)
C152 N22 C151 C150 -1.6(14)
Fe3 N22 C151 C150 178.0(9)
C152 N22 C151 C153 -179.8(9)
Fe3 N22 C151 C153 -0.2(10)
C151 N22 C152 C148 0.4(14)
Fe3 N22 C152 C148 -179.1(7)
C149 C148 C152 N22 0.5(16)
C145 C148 C152 N22 -177.0(9)
C154 N21 C153 C151 -179.4(9)
Fe3 N21 C153 C151 3.7(11)
C150 C151 C153 N21 179.4(10)
N22 C151 C153 N21 -2.4(13)
C153 N21 C154 C159 124.0(10)
Fe3 N21 C154 C159 -59.9(12)
C153 N21 C154 C155 -47.9(13)
Fe3 N21 C154 C155 128.3(9)
C159 C154 C155 C156 -0.9(17)
N21 C154 C155 C156 171.2(11)
C154 C155 C156 C157 0(2)
C155 C156 C157 C158 2(2)
C155 C156 C157 O10 -178.0(12)
O10 C157 C158 C159 177.0(11)
C156 C157 C158 C159 -2.6(18)
C155 C154 C159 C158 -0.2(16)
N21 C154 C159 C158 -172.3(9)
C157 C158 C159 C154 2.0(17)
C167 C162 C163 C164 -1.1(17)
O11 C162 C163 C164 179.4(10)
C162 C163 C164 C165 2.7(18)
C163 C164 C165 C166 -2.1(16)
C163 C164 C165 N9 176.9(10)
C168 N9 C165 C166 -92.3(11)
Fe1 N9 C165 C166 85.4(10)
C168 N9 C165 C164 88.7(11)
Fe1 N9 C165 C164 -93.6(10)
C164 C165 C166 C167 -0.1(16)
N9 C165 C166 C167 -179.1(10)
O11 C162 C167 C166 178.4(11)
C163 C162 C167 C166 -1.1(18)
C165 C166 C167 C162 1.7(19)
C165 N9 C168 C169 176.8(8)
Fe1 N9 C168 C169 -1.1(11)
C173 N10 C169 C170 1.5(13)
Fe1 N10 C169 C170 -174.6(7)
C173 N10 C169 C168 -178.3(8)
Fe1 N10 C169 C168 5.6(9)
N9 C168 C169 N10 -3.0(12)
N9 C168 C169 C170 177.3(9)
N10 C169 C170 C171 -0.4(15)
C168 C169 C170 C171 179.4(9)
C169 C170 C171 C172 -0.2(15)
C170 C171 C172 C173 -0.3(14)
C170 C171 C172 C174 177.0(9)
C169 N10 C173 C172 -2.0(13)
Fe1 N10 C173 C172 173.5(7)
C171 C172 C173 N10 1.4(14)
C174 C172 C173 N10 -175.9(8)
C173 C172 C174 C179 -150.7(10)
C171 C172 C174 C179 32.0(14)
C173 C172 C174 C175 31.6(13)
C171 C172 C174 C175 -145.6(9)
C179 C174 C175 C176 -3.5(14)
C172 C174 C175 C176 174.2(9)
C174 C175 C176 C177 0.9(16)
C175 C176 C177 C178 2.1(16)
C175 C176 C177 C181 -176.3(9)
C176 C177 C178 C179 -2.6(15)
C181 C177 C178 C179 175.8(9)
C175 C174 C179 C178 3.0(15)
C172 C174 C179 C178 -174.6(9)
C177 C178 C179 C174 0.1(15)
C184 N11 C180 C181 0.8(12)
Fe4 N11 C180 C181 173.2(6)
N11 C180 C181 C182 0.3(14)
N11 C180 C181 C177 -177.8(8)
C176 C177 C181 C182 32.3(15)
C178 C177 C181 C182 -146.2(10)
C176 C177 C181 C180 -149.7(10)
C178 C177 C181 C180 31.9(14)
C180 C181 C182 C183 -0.5(16)
C177 C181 C182 C183 177.5(10)
C181 C182 C183 C184 -0.3(17)
C180 N11 C184 C183 -1.7(13)
Fe4 N11 C184 C183 -175.3(8)
C180 N11 C184 C185 -176.6(8)
Fe4 N11 C184 C185 9.8(10)
C182 C183 C184 N11 1.5(16)
C182 C183 C184 C185 175.8(10)
C186 N12 C185 C184 173.8(8)
Fe4 N12 C185 C184 -3.8(11)
N11 C184 C185 N12 -4.1(12)
C183 C184 C185 N12 -178.7(10)
C185 N12 C186 C191 -107.6(10)
Fe4 N12 C186 C191 69.6(11)
C185 N12 C186 C187 73.1(11)
Fe4 N12 C186 C187 -109.8(9)
C191 C186 C187 C188 -4.1(14)
N12 C186 C187 C188 175.3(9)
C186 C187 C188 C189 1.2(16)
C187 C188 C189 O12 179.8(11)
C187 C188 C189 C190 2.1(17)
C188 C189 C190 C191 -2.6(17)
O12 C189 C190 C191 179.5(10)
C189 C190 C191 C186 -0.3(15)
C187 C186 C191 C190 3.6(14)
N12 C186 C191 C190 -175.7(9)
C2 C7 O1 C1 174.6(16)
C6 C7 O1 C1 -3(2)
C30 C29 O2 C29A -179.2(12)
C28 C29 O2 C29A 0.8(16)
C35 C34 O3 C33 -176.3(11)
C39 C34 O3 C33 1.2(16)
C60 C61 O4 C64 170.4(12)
C62 C61 O4 C64 -7.1(17)
C71 C66 O5 C65 9.5(14)
C67 C66 O5 C65 -172.5(10)
C94 C93 O6 C96 4.2(18)
C92 C93 O6 C96 -176.1(11)
C99 C98 O7 C97 5.1(18)
C103 C98 O7 C97 -176.6(11)
C124 C125 O8 C128 7.7(14)
C126 C125 O8 C128 -172.4(9)
C131 C130 O9 C129 -9.8(13)
C135 C130 O9 C129 173.0(9)
C158 C157 O10 C160 -8.3(18)
C156 C157 O10 C160 171.3(12)
C167 C162 O11 C161 -169.2(10)
C163 C162 O11 C161 10.2(14)
C188 C189 O12 C192 27.2(16)
C190 C189 O12 C192 -155.0(10)
C23S O2S C20S C22S 146(2)
C23S O2S C20S C21S -109(2)
C20S O2S C23S C24S 169.3(18)
C20S O2S C23S C25S -73(3)
C10S O1S C13S C15S -65(3)
C10S O1S C13S C14S 166(2)
C13S O1S C10S C12S -57(3)
C13S O1S C10S C11S 166(2)
C72S N7S C70S C71S -18(40)
C70S N7S C72S C73S 11(13)
